data_1551009
loop_
_publ_author_name
'Akiyoshi, Ryohei'
'Hirota, Yuma'
'Kosumi, Daisuke'
'Tsutsumi, Mayu'
'Nakamura, Masaaki'
'Lindoy, Leonard F.'
'Hayami, Shinya'

_publ_section_title
;
 Ferroelectric metallomesogens composed of achiral spin crossover
 molecules
;
_journal_name_full 'Chemical Science'
_journal_paper_doi 10.1039/C9SC01229J
_journal_year 2019
_chemical_formula_moiety 'C134 H218 B2 F8 N10 O3 Zn'
_chemical_formula_sum 'C134 H218 B2 F8 N10 O3 Zn'
_chemical_formula_weight 2256.25
_space_group_crystal_system triclinic
_space_group_IT_number 2
_space_group_name_Hall '-P 1'
_space_group_name_H-M_alt 'P -1'
_symmetry_space_group_name_Hall '-P 1'
_symmetry_space_group_name_H-M 'P -1'
_atom_sites_solution_hydrogens geom
_atom_sites_solution_primary direct
_atom_sites_solution_secondary difmap
_audit_update_record
;
2019-04-09 deposited with the CCDC.    2019-05-09 downloaded from the CCDC.
;
_cell_angle_alpha 82.385(6)
_cell_angle_beta 82.783(7)
_cell_angle_gamma 68.932(5)
_cell_formula_units_Z 2
_cell_length_a 14.063(4)
_cell_length_b 17.387(4)
_cell_length_c 29.844(8)
_cell_measurement_reflns_used 1218
_cell_measurement_temperature 200
_cell_measurement_theta_max 55.41
_cell_measurement_theta_min 3.00
_cell_volume 6725(3)
_computing_cell_refinement 'RAPID AUTO'
_computing_data_collection 'RAPID AUTO (Rigaku, ????)'
_computing_data_reduction 'RAPID AUTO'
_computing_molecular_graphics 'CrystalStructure 4.2.4'
_computing_publication_material 'CrystalStructure 4.2.4 (Rigaku, 2016)'
_computing_structure_refinement 'SHELXL Version 2014/7 (Sheldrick, 2008)'
_computing_structure_solution 'SIR2004 (Burla, et al., 2005)'
_diffrn_ambient_temperature 200
_diffrn_detector_area_resol_mean 10.000
_diffrn_measured_fraction_theta_full 0.914
_diffrn_measured_fraction_theta_max 0.911
_diffrn_measurement_device_type 'Rigaku R-AXIS RAPID 191R'
_diffrn_measurement_method \w
_diffrn_radiation_type 'Cu K\a'
_diffrn_radiation_wavelength 1.54187
_diffrn_reflns_av_R_equivalents 0.0905
_diffrn_reflns_Laue_measured_fraction_full 0.914
_diffrn_reflns_Laue_measured_fraction_max 0.911
_diffrn_reflns_limit_h_max 16
_diffrn_reflns_limit_h_min -16
_diffrn_reflns_limit_k_max 20
_diffrn_reflns_limit_k_min -20
_diffrn_reflns_limit_l_max 35
_diffrn_reflns_limit_l_min -35
_diffrn_reflns_number 48570
_diffrn_reflns_point_group_measured_fraction_full 0.914
_diffrn_reflns_point_group_measured_fraction_max 0.911
_diffrn_reflns_theta_full 67.687
_diffrn_reflns_theta_max 68.241
_diffrn_reflns_theta_min 2.993
_diffrn_standards_number 0
_exptl_absorpt_coefficient_mu 0.749
_exptl_absorpt_correction_T_max 0.978
_exptl_absorpt_correction_T_min 0.650
_exptl_absorpt_correction_type multi-scan
_exptl_absorpt_process_details 'ABSCOR (Rigaku, 1995)'
_exptl_crystal_colour colorless
_exptl_crystal_density_diffrn 1.114
_exptl_crystal_density_method 'not measured'
_exptl_crystal_description block
_exptl_crystal_F_000 2456.00
_exptl_crystal_size_max 0.120
_exptl_crystal_size_mid 0.100
_exptl_crystal_size_min 0.030
_refine_diff_density_max 1.81
_refine_diff_density_min -0.84
_refine_ls_extinction_method none
_refine_ls_goodness_of_fit_ref 1.066
_refine_ls_hydrogen_treatment constr
_refine_ls_number_parameters 1476
_refine_ls_number_reflns 22414
_refine_ls_number_restraints 23
_refine_ls_R_factor_all 0.1755
_refine_ls_R_factor_gt 0.1230
_refine_ls_shift/su_max 0.001
_refine_ls_structure_factor_coef Fsqd
_refine_ls_weighting_details 'w = 1/[\s^2^(Fo^2^)+(0.1618P)^2^+7.3131P] where P=(Fo^2^+2Fc^2^)/3'
_refine_ls_weighting_scheme calc
_refine_ls_wR_factor_gt 0.3126
_refine_ls_wR_factor_ref 0.3473
_reflns_Friedel_coverage 0.000
_reflns_number_gt 13146
_reflns_number_total 22414
_reflns_threshold_expression F^2^>2.0\s(F^2^)
_cod_data_source_file c9sc01229j2.cif
_cod_data_source_block Zn-3C16-bzimpy-BF4-2
_cod_database_code 1551009

loop_
_space_group_symop_id
_space_group_symop_operation_xyz
1 +X,+Y,+Z
2 -X,-Y,-Z

loop_
_atom_site_label
_atom_site_type_symbol
_atom_site_fract_x
_atom_site_fract_y
_atom_site_fract_z
_atom_site_U_iso_or_equiv
_atom_site_adp_type
_atom_site_occupancy
_atom_site_site_symmetry_order
_atom_site_calc_flag
_atom_site_refinement_flags_posn
_atom_site_refinement_flags_adp
_atom_site_refinement_flags_occupancy
_atom_site_disorder_assembly
_atom_site_disorder_group
Zn1 Zn 0.79817(5) 0.27990(4) 0.02306(2) 0.0335(2) Uani 1 1 d . . . . .
F1 F 1.2632(7) 0.1900(6) -0.1099(3) 0.218(4) Uani 1 1 d . . . . .
F2 F 1.4016(6) 0.1768(5) -0.0830(3) 0.206(4) Uani 1 1 d . . . . .
F3 F 1.3390(4) 0.0763(4) -0.0697(2) 0.132(2) Uani 1 1 d . . . . .
F4 F 1.2663(8) 0.1900(5) -0.0372(3) 0.215(4) Uani 1 1 d . . . . .
F5 F 1.1440(5) 0.4522(4) 0.08441(18) 0.1206(19) Uani 1 1 d . . . . .
F6 F 1.2015(3) 0.5180(3) 0.12828(18) 0.0983(16) Uani 1 1 d . . . . .
F7 F 1.2488(3) 0.3798(3) 0.1366(2) 0.1078(17) Uani 1 1 d . . . . .
F8 F 1.0852(4) 0.4579(4) 0.15563(18) 0.126(2) Uani 1 1 d . . . . .
O1 O 1.1345(6) 0.4288(6) -0.0416(2) 0.179(4) Uani 1 1 d . . . . .
O2 O 0.4572(3) 0.1522(3) 0.11888(17) 0.0764(15) Uani 1 1 d . . . . .
O3 O 1.4037(9) 0.0779(14) 0.0341(4) 0.205(11) Uani 0.5 1 d . . P . .
O4 O 1.5665(7) 0.0900(9) -0.0200(5) 0.144(7) Uani 0.5 1 d . . P . .
N1 N 0.8093(3) 0.2834(2) -0.04883(13) 0.0294(9) Uani 1 1 d . U . . .
N2 N 0.8867(4) 0.3055(3) -0.11707(15) 0.0504(13) Uani 1 1 d . . . . .
N3 N 0.9264(3) 0.3155(3) -0.00046(14) 0.0362(11) Uani 1 1 d . . . . .
N4 N 0.8560(3) 0.3019(3) 0.08521(13) 0.0356(11) Uani 1 1 d . . . . .
N5 N 0.9981(4) 0.2944(3) 0.11432(16) 0.0494(13) Uani 1 1 d . . . . .
N6 N 0.6652(3) 0.3850(3) 0.02950(14) 0.0336(10) Uani 1 1 d . . . . .
N7 N 0.5162(3) 0.4486(3) 0.06799(15) 0.0405(11) Uani 1 1 d . . . . .
N8 N 0.6852(3) 0.2353(3) 0.06136(14) 0.0390(11) Uani 1 1 d . . . . .
N9 N 0.8732(3) 0.1504(3) 0.03615(14) 0.0392(11) Uani 1 1 d . . . . .
N10 N 0.8800(3) 0.0318(3) 0.07790(15) 0.0414(11) Uani 1 1 d . . . . .
C1 C 0.7627(4) 0.2618(4) -0.0818(2) 0.0473(15) Uani 1 1 d . . . . .
C2 C 0.6819(5) 0.2325(4) -0.0781(2) 0.0555(17) Uani 1 1 d . . . . .
H2 H 0.6496 0.2222 -0.0492 0.067 Uiso 1 1 calc R U . . .
C3 C 0.6487(6) 0.2185(4) -0.1174(3) 0.077(2) Uani 1 1 d . . . . .
H3 H 0.5949 0.1972 -0.1161 0.092 Uiso 1 1 calc R U . . .
C4 C 0.6987(8) 0.2375(6) -0.1595(3) 0.096(3) Uani 1 1 d . . . . .
H4 H 0.6728 0.2321 -0.1864 0.115 Uiso 1 1 calc R U . . .
C5 C 0.7813(7) 0.2631(5) -0.1647(2) 0.080(2) Uani 1 1 d . . . . .
H5 H 0.8162 0.2704 -0.1934 0.096 Uiso 1 1 calc R U . . .
C6 C 0.8103(5) 0.2775(4) -0.12423(18) 0.0527(17) Uani 1 1 d . . . . .
C7 C 0.8795(4) 0.3077(4) -0.07189(17) 0.0440(15) Uani 1 1 d . . . . .
C8 C 0.9445(4) 0.3315(4) -0.04477(19) 0.0440(15) Uani 1 1 d . . . . .
C9 C 1.0173(6) 0.3687(6) -0.0608(2) 0.085(3) Uani 1 1 d . . . . .
H9 H 1.0305 0.3806 -0.0925 0.102 Uiso 1 1 calc R U . . .
C10 C 1.0692(6) 0.3879(6) -0.0306(3) 0.095(3) Uani 1 1 d . . . . .
C11 C 1.0528(5) 0.3682(5) 0.0150(2) 0.072(2) Uani 1 1 d . . . . .
H11 H 1.0895 0.3797 0.0363 0.086 Uiso 1 1 calc R U . . .
C12 C 0.9805(4) 0.3310(4) 0.02883(19) 0.0478(15) Uani 1 1 d . . . . .
C13 C 0.9470(4) 0.3075(3) 0.07640(17) 0.0385(13) Uani 1 1 d . . . . .
C14 C 0.9338(5) 0.2777(4) 0.15001(19) 0.0487(15) Uani 1 1 d . . . . .
C15 C 0.9428(6) 0.2631(5) 0.1966(2) 0.073(2) Uani 1 1 d . . . . .
H15 H 1.0021 0.2611 0.2096 0.087 Uiso 1 1 calc R U . . .
C16 C 0.8596(6) 0.2516(5) 0.2227(2) 0.078(2) Uani 1 1 d . . . . .
H16 H 0.8626 0.2410 0.2547 0.094 Uiso 1 1 calc R U . . .
C17 C 0.7725(6) 0.2548(5) 0.2047(2) 0.078(2) Uani 1 1 d . . . . .
H17 H 0.7186 0.2453 0.2245 0.094 Uiso 1 1 calc R U . . .
C18 C 0.7612(5) 0.2711(4) 0.1594(2) 0.0611(19) Uani 1 1 d . . . . .
H18 H 0.7006 0.2741 0.1472 0.073 Uiso 1 1 calc R U . . .
C19 C 0.8451(4) 0.2836(4) 0.13132(18) 0.0438(14) Uani 1 1 d . . . . .
C20 C 0.6442(4) 0.4700(4) 0.02282(18) 0.0381(13) Uani 1 1 d . . . . .
C21 C 0.6988(4) 0.5156(4) -0.00310(19) 0.0450(15) Uani 1 1 d . . . . .
H21 H 0.7612 0.4889 -0.0202 0.054 Uiso 1 1 calc R U . . .
C22 C 0.6600(5) 0.6004(4) -0.0032(2) 0.0567(17) Uani 1 1 d . . . . .
H22 H 0.6971 0.6326 -0.0199 0.068 Uiso 1 1 calc R U . . .
C23 C 0.5653(5) 0.6403(4) 0.0211(2) 0.0593(18) Uani 1 1 d . . . . .
H23 H 0.5388 0.6990 0.0200 0.071 Uiso 1 1 calc R U . . .
C24 C 0.5109(5) 0.5949(4) 0.0466(2) 0.0537(17) Uani 1 1 d . . . . .
H24 H 0.4481 0.6212 0.0635 0.064 Uiso 1 1 calc R U . . .
C25 C 0.5517(4) 0.5098(4) 0.04642(18) 0.0399(13) Uani 1 1 d . . . . .
C26 C 0.5865(4) 0.3754(4) 0.05657(17) 0.0397(14) Uani 1 1 d . . . . .
C27 C 0.5910(4) 0.2889(4) 0.07098(16) 0.0377(13) Uani 1 1 d . . . . .
C28 C 0.5135(4) 0.2609(4) 0.0911(2) 0.0500(16) Uani 1 1 d . . . . .
H28 H 0.4465 0.2987 0.0978 0.060 Uiso 1 1 calc R U . . .
C29 C 0.5365(4) 0.1753(4) 0.1012(2) 0.0543(17) Uani 1 1 d . . . . .
C30 C 0.6362(4) 0.1211(4) 0.0924(2) 0.0558(17) Uani 1 1 d . . . . .
H30 H 0.6532 0.0632 0.0998 0.067 Uiso 1 1 calc R U . . .
C31 C 0.7094(4) 0.1534(4) 0.07278(18) 0.0435(14) Uani 1 1 d . . . . .
C32 C 0.8197(4) 0.1095(4) 0.06226(17) 0.0397(13) Uani 1 1 d . . . . .
C33 C 0.9794(4) 0.0228(3) 0.06045(18) 0.0392(13) Uani 1 1 d . . . . .
C34 C 1.0720(5) -0.0431(4) 0.0651(2) 0.0538(16) Uani 1 1 d . . . . .
H34 H 1.0756 -0.0929 0.0834 0.065 Uiso 1 1 calc R U . . .
C35 C 1.1569(5) -0.0319(4) 0.0418(2) 0.0546(17) Uani 1 1 d . . . . .
H35 H 1.2214 -0.0749 0.0444 0.066 Uiso 1 1 calc R U . . .
C36 C 1.1516(4) 0.0408(4) 0.0144(2) 0.0504(16) Uani 1 1 d . . . . .
H36 H 1.2124 0.0450 -0.0019 0.060 Uiso 1 1 calc R U . . .
C37 C 1.0622(4) 0.1059(4) 0.01029(19) 0.0447(14) Uani 1 1 d . . . . .
H37 H 1.0604 0.1555 -0.0080 0.054 Uiso 1 1 calc R U . . .
C38 C 0.9730(4) 0.0977(4) 0.03376(18) 0.0399(13) Uani 1 1 d . . . . .
C39 C 0.9571(5) 0.3245(4) -0.15446(18) 0.063(2) Uani 1 1 d . . . . .
H39A H 0.9757 0.3712 -0.1475 0.076 Uiso 1 1 calc R U . . .
H39B H 0.9226 0.3414 -0.1830 0.076 Uiso 1 1 calc R U . . .
C40 C 1.0529(5) 0.2493(5) -0.1606(2) 0.068(2) Uani 1 1 d . . . . .
H40A H 1.0335 0.2029 -0.1673 0.082 Uiso 1 1 calc R U . . .
H40B H 1.0864 0.2326 -0.1318 0.082 Uiso 1 1 calc R U . . .
C41 C 1.1299(5) 0.2652(5) -0.1992(2) 0.075(2) Uani 1 1 d . . . . .
H41A H 1.1549 0.3073 -0.1907 0.091 Uiso 1 1 calc R U . . .
H41B H 1.1894 0.2134 -0.2021 0.091 Uiso 1 1 calc R U . . .
C42 C 1.0878(6) 0.2934(5) -0.2430(2) 0.076(2) Uani 1 1 d . . . . .
H42A H 1.0362 0.3496 -0.2413 0.091 Uiso 1 1 calc R U . . .
H42B H 1.0518 0.2565 -0.2487 0.091 Uiso 1 1 calc R U . . .
C43 C 1.1659(6) 0.2959(5) -0.2837(2) 0.078(2) Uani 1 1 d . . . . .
H43A H 1.2041 0.3311 -0.2780 0.094 Uiso 1 1 calc R U . . .
H43B H 1.2156 0.2393 -0.2870 0.094 Uiso 1 1 calc R U . . .
C44 C 1.1158(5) 0.3287(5) -0.3263(2) 0.071(2) Uani 1 1 d . . . . .
H44A H 1.0685 0.3861 -0.3231 0.086 Uiso 1 1 calc R U . . .
H44B H 1.0741 0.2952 -0.3305 0.086 Uiso 1 1 calc R U . . .
C45 C 1.1877(5) 0.3290(5) -0.3685(2) 0.072(2) Uani 1 1 d . . . . .
H45A H 1.2355 0.2717 -0.3718 0.086 Uiso 1 1 calc R U . . .
H45B H 1.2288 0.3631 -0.3646 0.086 Uiso 1 1 calc R U . . .
C46 C 1.1341(5) 0.3621(5) -0.4118(2) 0.072(2) Uani 1 1 d . . . . .
H46A H 1.0916 0.3288 -0.4150 0.086 Uiso 1 1 calc R U . . .
H46B H 1.0873 0.4196 -0.4085 0.086 Uiso 1 1 calc R U . . .
C47 C 1.2032(6) 0.3618(5) -0.4549(2) 0.075(2) Uani 1 1 d . . . . .
H47A H 1.2452 0.3957 -0.4522 0.090 Uiso 1 1 calc R U . . .
H47B H 1.2501 0.3044 -0.4585 0.090 Uiso 1 1 calc R U . . .
C48 C 1.1453(6) 0.3949(5) -0.4966(2) 0.077(2) Uani 1 1 d . . . . .
H48A H 1.0989 0.4524 -0.4931 0.093 Uiso 1 1 calc R U . . .
H48B H 1.1027 0.3613 -0.4991 0.093 Uiso 1 1 calc R U . . .
C49 C 1.2146(6) 0.3940(5) -0.5405(2) 0.076(2) Uani 1 1 d . . . . .
H49A H 1.2575 0.4274 -0.5380 0.092 Uiso 1 1 calc R U . . .
H49B H 1.2608 0.3365 -0.5442 0.092 Uiso 1 1 calc R U . . .
C50 C 1.1557(6) 0.4279(5) -0.5825(2) 0.076(2) Uani 1 1 d . . . . .
H50A H 1.1119 0.3951 -0.5846 0.092 Uiso 1 1 calc R U . . .
H50B H 1.1103 0.4858 -0.5790 0.092 Uiso 1 1 calc R U . . .
C51 C 1.2234(6) 0.4259(5) -0.6257(2) 0.082(2) Uani 1 1 d . . . . .
H51A H 1.2682 0.3679 -0.6293 0.099 Uiso 1 1 calc R U . . .
H51B H 1.2677 0.4581 -0.6233 0.099 Uiso 1 1 calc R U . . .
C52 C 1.1655(6) 0.4602(6) -0.6672(3) 0.086(2) Uani 1 1 d . . . . .
H52A H 1.1217 0.5185 -0.6636 0.103 Uiso 1 1 calc R U . . .
H52B H 1.1198 0.4288 -0.6689 0.103 Uiso 1 1 calc R U . . .
C53 C 1.2316(7) 0.4573(7) -0.7115(3) 0.100(3) Uani 1 1 d . . . . .
H53A H 1.2770 0.4890 -0.7099 0.120 Uiso 1 1 calc R U . . .
H53B H 1.2755 0.3991 -0.7151 0.120 Uiso 1 1 calc R U . . .
C54 C 1.1739(8) 0.4906(8) -0.7513(3) 0.150(5) Uani 1 1 d . . . . .
H54A H 1.1294 0.5480 -0.7480 0.180 Uiso 1 1 calc R U . . .
H54B H 1.1321 0.4573 -0.7544 0.180 Uiso 1 1 calc R U . . .
H54C H 1.2214 0.4888 -0.7785 0.180 Uiso 1 1 calc R U . . .
C55A C 1.1385(10) 0.4789(10) -0.0861(5) 0.072(6) Uani 0.56(3) 1 d . U P A 1
H55A H 1.0713 0.5007 -0.0989 0.086 Uiso 0.56(3) 1 calc R U P A 1
H55B H 1.1614 0.5255 -0.0832 0.086 Uiso 0.56(3) 1 calc R U P A 1
C56A C 1.2079(14) 0.4224(17) -0.1112(5) 0.127(11) Uani 0.56(3) 1 d . U P A 1
H56A H 1.1776 0.3816 -0.1169 0.152 Uiso 0.56(3) 1 calc R U P A 1
H56B H 1.2675 0.3924 -0.0934 0.152 Uiso 0.56(3) 1 calc R U P A 1
C55B C 1.2134(19) 0.3994(14) -0.0943(10) 0.086(9) Uani 0.44(3) 1 d . U P A 2
H55C H 1.2876 0.3755 -0.0904 0.104 Uiso 0.44(3) 1 calc R U P A 2
H55D H 1.1922 0.3632 -0.1107 0.104 Uiso 0.44(3) 1 calc R U P A 2
C56B C 1.183(5) 0.4784(18) -0.1116(7) 0.24(3) Uani 0.44(3) 1 d . U P A 2
H56C H 1.2037 0.5140 -0.0947 0.282 Uiso 0.44(3) 1 calc R U P A 2
H56D H 1.1079 0.5021 -0.1145 0.282 Uiso 0.44(3) 1 calc R U P A 2
C57 C 1.2478(8) 0.4593(8) -0.1592(3) 0.126(4) Uani 1 1 d . . . . .
H57A H 1.2743 0.5025 -0.1538 0.151 Uiso 1 1 calc R U . A 1
H57B H 1.3054 0.4144 -0.1730 0.151 Uiso 1 1 calc R U . A 1
C58 C 1.1659(7) 0.4964(6) -0.1929(2) 0.095(3) Uani 1 1 d . . . . .
H58A H 1.1284 0.4580 -0.1932 0.114 Uiso 1 1 calc R U . . .
H58B H 1.1163 0.5491 -0.1827 0.114 Uiso 1 1 calc R U . . .
C59 C 1.2111(7) 0.5124(6) -0.2402(2) 0.091(3) Uani 1 1 d . . . . .
H59A H 1.2452 0.5530 -0.2395 0.109 Uiso 1 1 calc R U . . .
H59B H 1.2646 0.4601 -0.2488 0.109 Uiso 1 1 calc R U . . .
C60 C 1.1390(6) 0.5435(5) -0.2764(2) 0.078(2) Uani 1 1 d . . . . .
H60A H 1.0882 0.5981 -0.2695 0.094 Uiso 1 1 calc R U . . .
H60B H 1.1016 0.5050 -0.2765 0.094 Uiso 1 1 calc R U . . .
C61 C 1.1928(6) 0.5521(5) -0.3230(2) 0.080(2) Uani 1 1 d . . . . .
H61A H 1.2305 0.5902 -0.3222 0.096 Uiso 1 1 calc R U . . .
H61B H 1.2440 0.4973 -0.3291 0.096 Uiso 1 1 calc R U . . .
C62 C 1.1266(6) 0.5832(5) -0.3624(2) 0.072(2) Uani 1 1 d . . . . .
H62A H 1.0873 0.5464 -0.3633 0.087 Uiso 1 1 calc R U . . .
H62B H 1.0770 0.6393 -0.3575 0.087 Uiso 1 1 calc R U . . .
C63 C 1.1880(6) 0.5868(5) -0.4074(2) 0.072(2) Uani 1 1 d . . . . .
H63A H 1.2275 0.6233 -0.4059 0.086 Uiso 1 1 calc R U . . .
H63B H 1.2379 0.5306 -0.4116 0.086 Uiso 1 1 calc R U . . .
C64 C 1.1282(5) 0.6171(5) -0.4488(2) 0.070(2) Uani 1 1 d . . . . .
H64A H 1.0791 0.6738 -0.4452 0.084 Uiso 1 1 calc R U . . .
H64B H 1.0884 0.5810 -0.4506 0.084 Uiso 1 1 calc R U . . .
C65 C 1.1953(6) 0.6181(5) -0.4929(2) 0.072(2) Uani 1 1 d . . . . .
H65A H 1.2368 0.6526 -0.4904 0.086 Uiso 1 1 calc R U . . .
H65B H 1.2431 0.5610 -0.4966 0.086 Uiso 1 1 calc R U . . .
C66 C 1.1378(5) 0.6505(5) -0.5352(2) 0.071(2) Uani 1 1 d . . . . .
H66A H 1.0975 0.6154 -0.5384 0.085 Uiso 1 1 calc R U . . .
H66B H 1.0892 0.7074 -0.5316 0.085 Uiso 1 1 calc R U . . .
C67 C 1.2078(6) 0.6517(5) -0.5779(2) 0.075(2) Uani 1 1 d . . . . .
H67A H 1.2485 0.6863 -0.5744 0.090 Uiso 1 1 calc R U . . .
H67B H 1.2561 0.5947 -0.5813 0.090 Uiso 1 1 calc R U . . .
C68 C 1.1537(5) 0.6840(5) -0.6205(2) 0.073(2) Uani 1 1 d . . . . .
H68A H 1.1051 0.7409 -0.6171 0.088 Uiso 1 1 calc R U . . .
H68B H 1.1136 0.6491 -0.6244 0.088 Uiso 1 1 calc R U . . .
C69 C 1.2258(7) 0.6852(6) -0.6629(2) 0.094(3) Uani 1 1 d . . . . .
H69A H 1.2677 0.7183 -0.6584 0.113 Uiso 1 1 calc R U . . .
H69B H 1.2728 0.6279 -0.6667 0.113 Uiso 1 1 calc R U . . .
C70 C 1.1733(7) 0.7202(7) -0.7059(3) 0.112(3) Uani 1 1 d . . . . .
H70A H 1.1303 0.7783 -0.7035 0.135 Uiso 1 1 calc R U . . .
H70B H 1.1305 0.6886 -0.7105 0.135 Uiso 1 1 calc R U . . .
H70C H 1.2248 0.7165 -0.7317 0.135 Uiso 1 1 calc R U . . .
C71 C 1.1065(5) 0.2791(5) 0.1171(2) 0.067(2) Uani 1 1 d . . . . .
H71A H 1.1194 0.2742 0.1494 0.081 Uiso 1 1 calc R U . . .
H71B H 1.1229 0.3273 0.1016 0.081 Uiso 1 1 calc R U . . .
C72 C 1.1758(5) 0.2034(5) 0.0966(2) 0.076(2) Uani 1 1 d . . . . .
H72A H 1.2471 0.1985 0.0996 0.091 Uiso 1 1 calc R U . . .
H72B H 1.1664 0.2110 0.0638 0.091 Uiso 1 1 calc R U . . .
C73 C 1.1633(6) 0.1227(5) 0.1157(2) 0.076(2) Uani 1 1 d . . . . .
H73A H 1.2071 0.0793 0.0962 0.091 Uiso 1 1 calc R U . . .
H73B H 1.0915 0.1281 0.1136 0.091 Uiso 1 1 calc R U . . .
C74 C 1.1884(5) 0.0933(5) 0.1640(2) 0.068(2) Uani 1 1 d . . . . .
H74A H 1.1283 0.1211 0.1846 0.082 Uiso 1 1 calc R U . . .
H74B H 1.2454 0.1102 0.1700 0.082 Uiso 1 1 calc R U . . .
C75 C 1.2182(7) 0.0007(5) 0.1750(3) 0.084(2) Uani 1 1 d . . . . .
H75A H 1.2722 -0.0267 0.1518 0.101 Uiso 1 1 calc R U . . .
H75B H 1.1580 -0.0147 0.1724 0.101 Uiso 1 1 calc R U . . .
C76 C 1.2564(6) -0.0336(5) 0.2214(2) 0.079(2) Uani 1 1 d . . . . .
H76A H 1.2980 -0.0929 0.2199 0.095 Uiso 1 1 calc R U . . .
H76B H 1.3028 -0.0053 0.2273 0.095 Uiso 1 1 calc R U . . .
C77 C 1.1797(6) -0.0269(5) 0.2610(2) 0.076(2) Uani 1 1 d . . . . .
H77A H 1.1350 -0.0575 0.2563 0.091 Uiso 1 1 calc R U . . .
H77B H 1.1362 0.0321 0.2624 0.091 Uiso 1 1 calc R U . . .
C78 C 1.2247(5) -0.0592(5) 0.3051(2) 0.072(2) Uani 1 1 d . . . . .
H78A H 1.2666 -0.0264 0.3100 0.087 Uiso 1 1 calc R U . . .
H78B H 1.2717 -0.1169 0.3025 0.087 Uiso 1 1 calc R U . . .
C79 C 1.1517(5) -0.0589(5) 0.3468(2) 0.070(2) Uani 1 1 d . . . . .
H79A H 1.1039 -0.0015 0.3496 0.084 Uiso 1 1 calc R U . . .
H79B H 1.1107 -0.0930 0.3427 0.084 Uiso 1 1 calc R U . . .
C80 C 1.2032(5) -0.0913(5) 0.3903(2) 0.073(2) Uani 1 1 d . . . . .
H80A H 1.2429 -0.0563 0.3945 0.087 Uiso 1 1 calc R U . . .
H80B H 1.2525 -0.1480 0.3868 0.087 Uiso 1 1 calc R U . . .
C81 C 1.1335(5) -0.0943(5) 0.4330(2) 0.071(2) Uani 1 1 d . . . . .
H81A H 1.0833 -0.0379 0.4363 0.085 Uiso 1 1 calc R U . . .
H81B H 1.0949 -0.1304 0.4293 0.085 Uiso 1 1 calc R U . . .
C82 C 1.1870(5) -0.1252(5) 0.4759(2) 0.069(2) Uani 1 1 d . . . . .
H82A H 1.2254 -0.0890 0.4797 0.083 Uiso 1 1 calc R U . . .
H82B H 1.2372 -0.1816 0.4726 0.083 Uiso 1 1 calc R U . . .
C83 C 1.1164(6) -0.1280(5) 0.5184(2) 0.072(2) Uani 1 1 d . . . . .
H83A H 1.0660 -0.0717 0.5216 0.086 Uiso 1 1 calc R U . . .
H83B H 1.0782 -0.1644 0.5147 0.086 Uiso 1 1 calc R U . . .
C84 C 1.1699(5) -0.1585(5) 0.5612(2) 0.069(2) Uani 1 1 d . . . . .
H84A H 1.2193 -0.2153 0.5583 0.083 Uiso 1 1 calc R U . . .
H84B H 1.2093 -0.1228 0.5646 0.083 Uiso 1 1 calc R U . . .
C85 C 1.0997(6) -0.1595(6) 0.6031(2) 0.087(3) Uani 1 1 d . . . . .
H85A H 1.0509 -0.1024 0.6060 0.104 Uiso 1 1 calc R U . . .
H85B H 1.0596 -0.1943 0.5992 0.104 Uiso 1 1 calc R U . . .
C86 C 1.1500(8) -0.1904(6) 0.6463(3) 0.104(3) Uani 1 1 d . . . . .
H86A H 1.1923 -0.1580 0.6501 0.125 Uiso 1 1 calc R U . . .
H86B H 1.1932 -0.2488 0.6453 0.125 Uiso 1 1 calc R U . . .
H86C H 1.0977 -0.1848 0.6718 0.125 Uiso 1 1 calc R U . . .
C87 C 0.4232(4) 0.4636(4) 0.0993(2) 0.0554(17) Uani 1 1 d . . . . .
H87A H 0.3866 0.4276 0.0930 0.066 Uiso 1 1 calc R U . B 1
H87B H 0.3778 0.5218 0.0931 0.066 Uiso 1 1 calc R U . B 1
C88A C 0.4415(10) 0.4485(13) 0.1484(4) 0.065(5) Uani 0.60(3) 1 d . . P C 1
H88A H 0.4845 0.3898 0.1553 0.079 Uiso 0.60(3) 1 calc R U P C 1
H88B H 0.3753 0.4586 0.1669 0.079 Uiso 0.60(3) 1 calc R U P C 1
C89A C 0.4972(13) 0.5071(13) 0.1624(5) 0.077(6) Uani 0.60(3) 1 d . . P C 1
H89A H 0.5707 0.4860 0.1518 0.092 Uiso 0.60(3) 1 calc R U P C 1
H89B H 0.4665 0.5639 0.1478 0.092 Uiso 0.60(3) 1 calc R U P C 1
C88B C 0.435(2) 0.512(2) 0.1441(11) 0.099(12) Uani 0.40(3) 1 d . . P C 2
H88C H 0.4759 0.5482 0.1345 0.119 Uiso 0.40(3) 1 calc R U P C 2
H88D H 0.3673 0.5451 0.1580 0.119 Uiso 0.40(3) 1 calc R U P C 2
C89B C 0.484(2) 0.4467(13) 0.1730(6) 0.079(9) Uani 0.40(3) 1 d . . P C 2
H89C H 0.5537 0.4138 0.1606 0.095 Uiso 0.40(3) 1 calc R U P C 2
H89D H 0.4443 0.4103 0.1840 0.095 Uiso 0.40(3) 1 calc R U P C 2
C90 C 0.4856(13) 0.5088(10) 0.2129(4) 0.214(9) Uani 1 1 d . . . . .
H90A H 0.5199 0.5474 0.2178 0.256 Uiso 1 1 calc R U . C 1
H90B H 0.4117 0.5388 0.2197 0.256 Uiso 1 1 calc R U . C 1
C91 C 0.5111(8) 0.4475(7) 0.2497(4) 0.124(4) Uani 1 1 d . . . . .
H91A H 0.5791 0.4073 0.2406 0.148 Uiso 1 1 calc R U . . .
H91B H 0.4620 0.4180 0.2518 0.148 Uiso 1 1 calc R U . . .
C92 C 0.5158(8) 0.4648(7) 0.2961(3) 0.108(3) Uani 1 1 d . . . . .
H92A H 0.5762 0.4817 0.2949 0.130 Uiso 1 1 calc R U . . .
H92B H 0.4553 0.5148 0.3019 0.130 Uiso 1 1 calc R U . . .
C93 C 0.5203(9) 0.4103(7) 0.3353(4) 0.110(3) Uani 1 1 d . . . . .
H93A H 0.5829 0.3615 0.3304 0.132 Uiso 1 1 calc R U . . .
H93B H 0.4619 0.3910 0.3359 0.132 Uiso 1 1 calc R U . . .
C94 C 0.5202(7) 0.4302(6) 0.3803(3) 0.101(3) Uani 1 1 d . . . . .
H94A H 0.4617 0.4824 0.3842 0.121 Uiso 1 1 calc R U . . .
H94B H 0.5828 0.4436 0.3807 0.121 Uiso 1 1 calc R U . . .
C95 C 0.5153(9) 0.3764(7) 0.4205(4) 0.121(4) Uani 1 1 d . . . . .
H95A H 0.5748 0.3246 0.4171 0.145 Uiso 1 1 calc R U . . .
H95B H 0.4536 0.3619 0.4199 0.145 Uiso 1 1 calc R U . . .
C96 C 0.5132(7) 0.3982(7) 0.4657(4) 0.109(3) Uani 1 1 d . . . . .
H96A H 0.4546 0.4505 0.4689 0.130 Uiso 1 1 calc R U . . .
H96B H 0.5756 0.4116 0.4666 0.130 Uiso 1 1 calc R U . . .
C97 C 0.5064(9) 0.3436(7) 0.5069(4) 0.113(3) Uani 1 1 d . . . . .
H97A H 0.4442 0.3300 0.5059 0.135 Uiso 1 1 calc R U . . .
H97B H 0.5652 0.2914 0.5037 0.135 Uiso 1 1 calc R U . . .
C98 C 0.5037(7) 0.3644(7) 0.5521(4) 0.110(3) Uani 1 1 d . . . . .
H98A H 0.4470 0.4180 0.5547 0.133 Uiso 1 1 calc R U . . .
H98B H 0.5675 0.3757 0.5534 0.133 Uiso 1 1 calc R U . . .
C99 C 0.4932(8) 0.3132(7) 0.5934(4) 0.109(3) Uani 1 1 d . . . . .
H99A H 0.4286 0.3032 0.5923 0.131 Uiso 1 1 calc R U . . .
H99B H 0.5488 0.2591 0.5902 0.131 Uiso 1 1 calc R U . . .
C100 C 0.4926(7) 0.3311(7) 0.6385(4) 0.108(3) Uani 1 1 d . . . . .
H10R H 0.4357 0.3843 0.6423 0.129 Uiso 1 1 calc R U . . .
H10S H 0.5564 0.3423 0.6397 0.129 Uiso 1 1 calc R U . . .
C101 C 0.4842(9) 0.2780(8) 0.6783(4) 0.129(4) Uani 1 1 d . . . . .
H10T H 0.5371 0.2233 0.6733 0.154 Uiso 1 1 calc R U . . .
H10U H 0.4174 0.2710 0.6785 0.154 Uiso 1 1 calc R U . . .
C102 C 0.4913(8) 0.2930(7) 0.7234(4) 0.130(4) Uani 1 1 d . . . . .
H10O H 0.4265 0.3334 0.7346 0.156 Uiso 1 1 calc R U . . .
H10P H 0.5466 0.3149 0.7235 0.156 Uiso 1 1 calc R U . . .
H10Q H 0.5058 0.2411 0.7432 0.156 Uiso 1 1 calc R U . . .
C103 C 0.4760(5) 0.0630(5) 0.1325(3) 0.082(2) Uani 1 1 d . . . . .
H10A H 0.5274 0.0289 0.1105 0.098 Uiso 1 1 calc R U . . .
H10B H 0.4119 0.0515 0.1330 0.098 Uiso 1 1 calc R U . . .
C104 C 0.5150(6) 0.0418(5) 0.1797(3) 0.087(3) Uani 1 1 d . . . . .
H10C H 0.5729 0.0614 0.1799 0.104 Uiso 1 1 calc R U . . .
H10D H 0.4598 0.0712 0.2019 0.104 Uiso 1 1 calc R U . . .
C105 C 0.5498(6) -0.0507(6) 0.1939(3) 0.097(3) Uani 1 1 d . . . . .
H10E H 0.4904 -0.0692 0.1960 0.117 Uiso 1 1 calc R U . . .
H10F H 0.6007 -0.0803 0.1702 0.117 Uiso 1 1 calc R U . . .
C106 C 0.5968(7) -0.0737(6) 0.2390(3) 0.108(3) Uani 1 1 d . . . . .
H10G H 0.6481 -0.0467 0.2384 0.129 Uiso 1 1 calc R U . . .
H10H H 0.6333 -0.1343 0.2424 0.129 Uiso 1 1 calc R U . . .
C107 C 0.5207(6) -0.0497(5) 0.2805(3) 0.083(2) Uani 1 1 d . . . . .
H10I H 0.4838 0.0108 0.2773 0.100 Uiso 1 1 calc R U . . .
H10J H 0.4697 -0.0773 0.2816 0.100 Uiso 1 1 calc R U . . .
C108 C 0.5713(6) -0.0733(6) 0.3243(3) 0.087(3) Uani 1 1 d . . . . .
H10K H 0.6122 -0.0377 0.3254 0.105 Uiso 1 1 calc R U . . .
H10L H 0.6192 -0.1313 0.3244 0.105 Uiso 1 1 calc R U . . .
C109 C 0.4976(6) -0.0656(5) 0.3664(3) 0.080(2) Uani 1 1 d . . . . .
H10M H 0.4546 -0.0993 0.3647 0.096 Uiso 1 1 calc R U . . .
H10N H 0.4519 -0.0071 0.3672 0.096 Uiso 1 1 calc R U . . .
C110 C 0.5509(6) -0.0935(5) 0.4101(3) 0.083(2) Uani 1 1 d . . . . .
H11A H 0.5894 -0.0568 0.4128 0.100 Uiso 1 1 calc R U . . .
H11B H 0.6011 -0.1503 0.4080 0.100 Uiso 1 1 calc R U . . .
C111 C 0.4790(5) -0.0931(5) 0.4528(3) 0.079(2) Uani 1 1 d . . . . .
H11C H 0.4402 -0.1296 0.4501 0.095 Uiso 1 1 calc R U . . .
H11D H 0.4292 -0.0362 0.4552 0.095 Uiso 1 1 calc R U . . .
C112 C 0.5349(6) -0.1221(5) 0.4963(3) 0.077(2) Uani 1 1 d . . . . .
H11E H 0.5855 -0.1785 0.4936 0.092 Uiso 1 1 calc R U . . .
H11F H 0.5729 -0.0851 0.4990 0.092 Uiso 1 1 calc R U . . .
C113 C 0.4649(5) -0.1233(5) 0.5391(3) 0.080(2) Uani 1 1 d . . . . .
H11G H 0.4268 -0.1603 0.5363 0.096 Uiso 1 1 calc R U . . .
H11H H 0.4143 -0.0669 0.5418 0.096 Uiso 1 1 calc R U . . .
C114 C 0.5208(6) -0.1523(5) 0.5821(3) 0.080(2) Uani 1 1 d . . . . .
H11I H 0.5705 -0.2091 0.5795 0.096 Uiso 1 1 calc R U . . .
H11J H 0.5600 -0.1160 0.5845 0.096 Uiso 1 1 calc R U . . .
C115 C 0.4518(6) -0.1526(5) 0.6256(3) 0.084(3) Uani 1 1 d . . . . .
H11K H 0.4026 -0.0958 0.6285 0.101 Uiso 1 1 calc R U . . .
H11L H 0.4121 -0.1886 0.6232 0.101 Uiso 1 1 calc R U . . .
C116 C 0.5077(6) -0.1821(5) 0.6678(3) 0.086(3) Uani 1 1 d . . . . .
H11M H 0.5470 -0.1459 0.6703 0.103 Uiso 1 1 calc R U . . .
H11N H 0.5574 -0.2388 0.6647 0.103 Uiso 1 1 calc R U . . .
C117 C 0.4395(8) -0.1833(7) 0.7111(3) 0.109(3) Uani 1 1 d . . . . .
H11O H 0.3915 -0.1262 0.7149 0.131 Uiso 1 1 calc R U . . .
H11P H 0.3984 -0.2179 0.7083 0.131 Uiso 1 1 calc R U . . .
C118 C 0.4968(8) -0.2157(7) 0.7529(3) 0.121(4) Uani 1 1 d . . . . .
H11Q H 0.5437 -0.1860 0.7541 0.145 Uiso 1 1 calc R U . . .
H11R H 0.5359 -0.2749 0.7518 0.145 Uiso 1 1 calc R U . . .
H11S H 0.4482 -0.2075 0.7799 0.145 Uiso 1 1 calc R U . . .
C119 C 0.8522(4) -0.0312(4) 0.1087(2) 0.0549(17) Uani 1 1 d . . . . .
H11T H 0.9088 -0.0851 0.1069 0.066 Uiso 1 1 calc R U . . .
H11U H 0.7908 -0.0370 0.0987 0.066 Uiso 1 1 calc R U . . .
C120 C 0.8305(5) -0.0101(4) 0.1576(2) 0.0623(19) Uani 1 1 d . . . . .
H12A H 0.7707 0.0418 0.1594 0.075 Uiso 1 1 calc R U . . .
H12B H 0.8115 -0.0546 0.1764 0.075 Uiso 1 1 calc R U . . .
C121 C 0.9163(5) 0.0002(5) 0.1771(2) 0.073(2) Uani 1 1 d . . . . .
H12C H 0.9356 0.0445 0.1582 0.087 Uiso 1 1 calc R U . . .
H12D H 0.9760 -0.0518 0.1756 0.087 Uiso 1 1 calc R U . . .
C122 C 0.8927(6) 0.0218(5) 0.2261(2) 0.078(2) Uani 1 1 d . . . . .
H12E H 0.9454 0.0425 0.2334 0.093 Uiso 1 1 calc R U . . .
H12F H 0.8261 0.0677 0.2284 0.093 Uiso 1 1 calc R U . . .
C123 C 0.8884(6) -0.0485(5) 0.2618(2) 0.071(2) Uani 1 1 d . . . . .
H12G H 0.8351 -0.0690 0.2549 0.085 Uiso 1 1 calc R U . . .
H12H H 0.9548 -0.0946 0.2596 0.085 Uiso 1 1 calc R U . . .
C124 C 0.8660(6) -0.0254(5) 0.3093(2) 0.072(2) Uani 1 1 d . . . . .
H12I H 0.7979 0.0188 0.3113 0.087 Uiso 1 1 calc R U . . .
H12J H 0.9166 -0.0010 0.3149 0.087 Uiso 1 1 calc R U . . .
C125 C 0.8662(6) -0.0912(5) 0.3468(2) 0.076(2) Uani 1 1 d . . . . .
H12K H 0.9337 -0.1361 0.3448 0.091 Uiso 1 1 calc R U . . .
H12L H 0.8142 -0.1148 0.3420 0.091 Uiso 1 1 calc R U . . .
C126 C 0.8454(6) -0.0645(5) 0.3938(2) 0.074(2) Uani 1 1 d . . . . .
H12M H 0.7770 -0.0207 0.3958 0.089 Uiso 1 1 calc R U . . .
H12N H 0.8959 -0.0389 0.3979 0.089 Uiso 1 1 calc R U . . .
C127 C 0.8483(6) -0.1297(5) 0.4328(2) 0.077(2) Uani 1 1 d . . . . .
H12O H 0.7962 -0.1542 0.4296 0.092 Uiso 1 1 calc R U . . .
H12P H 0.9160 -0.1743 0.4307 0.092 Uiso 1 1 calc R U . . .
C128 C 0.8295(6) -0.0994(5) 0.4792(2) 0.074(2) Uani 1 1 d . . . . .
H12Q H 0.8809 -0.0740 0.4820 0.089 Uiso 1 1 calc R U . . .
H12R H 0.7614 -0.0553 0.4812 0.089 Uiso 1 1 calc R U . . .
C129 C 0.8334(6) -0.1631(5) 0.5187(2) 0.077(2) Uani 1 1 d . . . . .
H12S H 0.7820 -0.1886 0.5159 0.092 Uiso 1 1 calc R U . . .
H12T H 0.9016 -0.2073 0.5167 0.092 Uiso 1 1 calc R U . . .
C130 C 0.8147(6) -0.1323(5) 0.5642(2) 0.074(2) Uani 1 1 d . . . . .
H13D H 0.7463 -0.0886 0.5662 0.088 Uiso 1 1 calc R U . . .
H13E H 0.8656 -0.1061 0.5667 0.088 Uiso 1 1 calc R U . . .
C131 C 0.8196(6) -0.1950(6) 0.6040(2) 0.082(2) Uani 1 1 d . . . . .
H13F H 0.8874 -0.2395 0.6015 0.098 Uiso 1 1 calc R U . . .
H13G H 0.7676 -0.2202 0.6018 0.098 Uiso 1 1 calc R U . . .
C132 C 0.8034(6) -0.1656(6) 0.6501(3) 0.084(2) Uani 1 1 d . . . . .
H13H H 0.7347 -0.1226 0.6533 0.101 Uiso 1 1 calc R U . . .
H13I H 0.8542 -0.1392 0.6523 0.101 Uiso 1 1 calc R U . . .
C133 C 0.8121(8) -0.2320(6) 0.6895(3) 0.104(3) Uani 1 1 d . . . . .
H13J H 0.7623 -0.2591 0.6867 0.125 Uiso 1 1 calc R U . . .
H13K H 0.8812 -0.2746 0.6863 0.125 Uiso 1 1 calc R U . . .
C134 C 0.7954(9) -0.2057(8) 0.7347(3) 0.139(4) Uani 1 1 d . . . . .
H13A H 0.7289 -0.1612 0.7380 0.167 Uiso 1 1 calc R U . . .
H13B H 0.8496 -0.1855 0.7396 0.167 Uiso 1 1 calc R U . . .
H13C H 0.7964 -0.2526 0.7570 0.167 Uiso 1 1 calc R U . . .
B1 B 1.3173(9) 0.1598(9) -0.0739(5) 0.102(4) Uani 1 1 d . . . . .
B2 B 1.1709(7) 0.4513(6) 0.1277(3) 0.064(2) Uani 1 1 d . . . . .

loop_
_atom_site_aniso_label
_atom_site_aniso_U_11
_atom_site_aniso_U_22
_atom_site_aniso_U_33
_atom_site_aniso_U_23
_atom_site_aniso_U_13
_atom_site_aniso_U_12
Zn1 0.0221(4) 0.0365(5) 0.0354(4) 0.0012(3) -0.0020(3) -0.0042(3)
F1 0.179(8) 0.227(9) 0.225(9) -0.008(7) -0.121(7) -0.015(7)
F2 0.168(7) 0.216(9) 0.287(10) 0.066(7) -0.075(6) -0.143(7)
F3 0.094(4) 0.119(5) 0.193(6) -0.032(4) 0.020(4) -0.054(4)
F4 0.284(11) 0.152(7) 0.175(7) -0.045(6) 0.079(8) -0.058(7)
F5 0.149(5) 0.138(5) 0.096(4) 0.022(3) -0.017(3) -0.085(4)
F6 0.044(2) 0.060(3) 0.184(5) -0.027(3) 0.007(3) -0.010(2)
F7 0.056(3) 0.062(3) 0.206(6) 0.011(3) -0.040(3) -0.021(2)
F8 0.081(4) 0.184(6) 0.127(4) -0.034(4) 0.034(3) -0.071(4)
O1 0.175(7) 0.361(12) 0.084(4) 0.066(6) -0.026(4) -0.217(9)
O2 0.034(3) 0.073(4) 0.114(4) 0.019(3) 0.004(2) -0.022(2)
O3 0.067(9) 0.41(3) 0.060(7) -0.068(12) -0.025(6) 0.031(12)
O4 0.034(6) 0.182(14) 0.210(14) 0.116(11) -0.052(7) -0.063(8)
N1 0.0226(16) 0.0277(17) 0.0360(16) -0.0021(13) -0.0034(13) -0.0066(14)
N2 0.035(3) 0.059(4) 0.040(3) 0.004(2) -0.004(2) 0.002(3)
N3 0.018(2) 0.042(3) 0.034(2) 0.0065(19) -0.0054(17) 0.004(2)
N4 0.026(2) 0.042(3) 0.036(2) 0.001(2) -0.0065(18) -0.009(2)
N5 0.040(3) 0.057(4) 0.046(3) 0.002(2) -0.013(2) -0.011(3)
N6 0.022(2) 0.031(3) 0.044(2) -0.008(2) -0.0058(18) -0.002(2)
N7 0.015(2) 0.043(3) 0.049(3) -0.008(2) -0.0043(18) 0.009(2)
N8 0.026(2) 0.042(3) 0.042(3) 0.002(2) -0.0027(19) -0.007(2)
N9 0.030(2) 0.045(3) 0.038(2) -0.002(2) -0.0068(19) -0.006(2)
N10 0.031(3) 0.031(3) 0.053(3) 0.002(2) -0.007(2) -0.001(2)
C1 0.032(3) 0.036(4) 0.061(4) -0.007(3) -0.018(3) 0.009(3)
C2 0.048(4) 0.041(4) 0.063(4) -0.014(3) -0.020(3) 0.010(3)
C3 0.089(6) 0.051(5) 0.093(6) -0.009(4) -0.039(5) -0.016(4)
C4 0.135(9) 0.090(7) 0.059(5) -0.012(4) -0.036(5) -0.024(6)
C5 0.081(6) 0.102(7) 0.044(4) -0.007(4) -0.016(4) -0.014(5)
C6 0.069(5) 0.045(4) 0.027(3) 0.000(3) -0.011(3) 0.002(3)
C7 0.028(3) 0.055(4) 0.031(3) 0.010(3) 0.000(2) 0.002(3)
C8 0.019(3) 0.054(4) 0.049(3) 0.006(3) -0.004(2) -0.004(3)
C9 0.070(5) 0.148(8) 0.046(4) 0.022(4) -0.001(3) -0.059(6)
C10 0.073(5) 0.170(10) 0.068(5) 0.025(5) -0.011(4) -0.082(6)
C11 0.058(4) 0.109(7) 0.060(4) 0.024(4) -0.021(3) -0.049(5)
C12 0.034(3) 0.055(4) 0.049(3) 0.012(3) -0.010(3) -0.014(3)
C13 0.045(3) 0.031(3) 0.035(3) -0.001(2) -0.009(2) -0.008(3)
C14 0.048(4) 0.047(4) 0.045(3) -0.004(3) -0.007(3) -0.008(3)
C15 0.073(5) 0.094(6) 0.038(4) -0.003(4) -0.017(3) -0.010(4)
C16 0.087(6) 0.095(6) 0.038(4) -0.003(4) -0.002(4) -0.016(5)
C17 0.085(6) 0.107(7) 0.035(4) 0.000(4) 0.005(4) -0.031(5)
C18 0.056(4) 0.080(5) 0.043(4) -0.006(3) 0.008(3) -0.022(4)
C19 0.033(3) 0.045(4) 0.043(3) -0.005(3) -0.007(2) 0.000(3)
C20 0.027(3) 0.041(4) 0.044(3) -0.008(3) -0.010(2) -0.006(3)
C21 0.034(3) 0.048(4) 0.053(4) 0.002(3) -0.011(3) -0.014(3)
C22 0.052(4) 0.060(5) 0.064(4) 0.004(3) -0.017(3) -0.027(4)
C23 0.049(4) 0.042(4) 0.078(5) 0.003(3) -0.025(3) -0.001(3)
C24 0.037(4) 0.054(5) 0.058(4) -0.006(3) -0.012(3) 0.002(3)
C25 0.027(3) 0.037(4) 0.048(3) -0.007(3) -0.009(2) 0.001(3)
C26 0.022(3) 0.052(4) 0.041(3) 0.001(3) -0.006(2) -0.008(3)
C27 0.024(3) 0.053(4) 0.032(3) -0.001(2) -0.003(2) -0.010(3)
C28 0.027(3) 0.053(4) 0.060(4) -0.001(3) 0.003(3) -0.005(3)
C29 0.027(3) 0.072(5) 0.058(4) 0.007(3) -0.004(3) -0.015(3)
C30 0.046(4) 0.057(5) 0.064(4) 0.012(3) -0.012(3) -0.020(3)
C31 0.029(3) 0.053(4) 0.043(3) 0.002(3) -0.003(2) -0.011(3)
C32 0.041(3) 0.040(4) 0.033(3) -0.004(2) -0.009(2) -0.006(3)
C33 0.037(3) 0.026(3) 0.050(3) 0.000(2) -0.015(2) -0.004(3)
C34 0.048(4) 0.042(4) 0.059(4) 0.003(3) -0.013(3) -0.002(3)
C35 0.033(3) 0.044(4) 0.070(4) -0.009(3) -0.010(3) 0.010(3)
C36 0.026(3) 0.050(4) 0.065(4) -0.007(3) -0.002(3) 0.000(3)
C37 0.032(3) 0.038(4) 0.054(4) -0.003(3) -0.008(2) 0.002(3)
C38 0.029(3) 0.040(4) 0.046(3) -0.006(3) -0.010(2) -0.003(3)
C39 0.067(5) 0.060(5) 0.034(3) 0.012(3) 0.011(3) 0.002(4)
C40 0.058(4) 0.070(5) 0.048(4) 0.012(3) 0.002(3) 0.002(4)
C41 0.058(5) 0.088(6) 0.062(5) -0.001(4) 0.005(3) -0.009(4)
C42 0.060(5) 0.089(6) 0.067(5) 0.005(4) 0.004(4) -0.018(4)
C43 0.064(5) 0.086(6) 0.065(5) 0.004(4) 0.021(4) -0.016(4)
C44 0.058(5) 0.089(6) 0.063(5) 0.002(4) 0.006(3) -0.028(4)
C45 0.060(5) 0.083(6) 0.063(5) 0.002(4) 0.009(4) -0.020(4)
C46 0.058(5) 0.090(6) 0.065(5) -0.004(4) -0.003(4) -0.024(4)
C47 0.064(5) 0.082(6) 0.070(5) 0.000(4) 0.000(4) -0.019(4)
C48 0.066(5) 0.089(6) 0.069(5) -0.001(4) -0.006(4) -0.019(5)
C49 0.077(6) 0.081(6) 0.064(5) -0.002(4) -0.003(4) -0.023(5)
C50 0.074(5) 0.081(6) 0.071(5) -0.007(4) -0.015(4) -0.021(5)
C51 0.089(6) 0.094(7) 0.057(5) 0.002(4) 0.000(4) -0.028(5)
C52 0.082(6) 0.093(7) 0.075(5) -0.005(5) -0.015(4) -0.020(5)
C53 0.083(6) 0.138(9) 0.076(6) 0.018(5) -0.014(5) -0.042(6)
C54 0.106(9) 0.216(14) 0.085(7) 0.008(8) -0.011(6) -0.011(9)
C55A 0.045(8) 0.112(13) 0.054(8) 0.019(6) -0.008(5) -0.030(7)
C56A 0.115(14) 0.158(17) 0.032(8) 0.024(9) -0.028(7) 0.039(13)
C55B 0.100(18) 0.062(13) 0.12(2) 0.002(12) -0.046(14) -0.053(13)
C56B 0.46(7) 0.074(15) 0.09(2) 0.003(14) 0.03(3) -0.027(18)
C57 0.129(9) 0.185(12) 0.062(6) 0.001(6) -0.002(6) -0.060(8)
C58 0.097(7) 0.138(9) 0.057(5) -0.019(5) -0.002(4) -0.048(6)
C59 0.088(6) 0.114(8) 0.063(5) -0.002(5) 0.000(4) -0.029(6)
C60 0.078(6) 0.091(6) 0.063(5) -0.015(4) -0.007(4) -0.025(5)
C61 0.082(6) 0.092(7) 0.060(5) -0.001(4) -0.012(4) -0.024(5)
C62 0.070(5) 0.083(6) 0.057(4) -0.006(4) -0.007(4) -0.017(4)
C63 0.063(5) 0.083(6) 0.062(5) -0.005(4) -0.011(4) -0.016(4)
C64 0.062(5) 0.078(6) 0.062(4) -0.007(4) -0.007(4) -0.014(4)
C65 0.072(5) 0.088(6) 0.054(4) -0.010(4) -0.009(4) -0.023(5)
C66 0.059(5) 0.083(6) 0.064(5) -0.008(4) -0.011(4) -0.014(4)
C67 0.073(5) 0.089(6) 0.056(4) -0.004(4) -0.007(4) -0.022(5)
C68 0.055(5) 0.098(6) 0.064(5) -0.012(4) -0.011(3) -0.021(4)
C69 0.094(7) 0.131(8) 0.055(5) -0.006(5) -0.004(4) -0.038(6)
C70 0.105(7) 0.175(11) 0.059(5) -0.002(6) -0.014(5) -0.052(7)
C71 0.047(4) 0.081(6) 0.073(5) 0.011(4) -0.024(3) -0.021(4)
C72 0.030(4) 0.114(7) 0.067(5) 0.023(4) -0.012(3) -0.013(4)
C73 0.058(5) 0.098(7) 0.058(4) -0.003(4) -0.009(3) -0.012(4)
C74 0.053(4) 0.080(6) 0.066(5) -0.002(4) -0.013(3) -0.015(4)
C75 0.091(6) 0.080(7) 0.075(5) 0.005(4) -0.018(4) -0.023(5)
C76 0.078(6) 0.089(6) 0.064(5) 0.003(4) -0.015(4) -0.021(5)
C77 0.063(5) 0.081(6) 0.076(5) 0.002(4) -0.017(4) -0.016(4)
C78 0.049(4) 0.090(6) 0.072(5) 0.003(4) -0.014(3) -0.019(4)
C79 0.054(4) 0.079(6) 0.067(5) 0.002(4) -0.009(3) -0.012(4)
C80 0.047(4) 0.087(6) 0.073(5) 0.000(4) -0.002(3) -0.014(4)
C81 0.057(5) 0.075(6) 0.072(5) 0.002(4) -0.006(4) -0.016(4)
C82 0.046(4) 0.081(6) 0.071(5) -0.006(4) -0.004(3) -0.013(4)
C83 0.064(5) 0.081(6) 0.063(5) 0.001(4) -0.006(4) -0.020(4)
C84 0.063(5) 0.070(5) 0.071(5) -0.008(4) -0.010(4) -0.017(4)
C85 0.085(6) 0.101(7) 0.066(5) 0.004(4) 0.000(4) -0.028(5)
C86 0.130(8) 0.110(8) 0.066(5) 0.002(5) -0.017(5) -0.033(6)
C87 0.020(3) 0.072(5) 0.064(4) -0.020(3) 0.003(3) 0.000(3)
C88A 0.047(8) 0.126(16) 0.039(7) -0.036(8) 0.005(5) -0.042(9)
C89A 0.054(9) 0.103(15) 0.088(11) -0.028(9) -0.002(7) -0.040(9)
C88B 0.068(18) 0.08(2) 0.14(3) -0.034(19) 0.041(17) -0.028(18)
C89B 0.091(18) 0.035(14) 0.10(2) -0.008(11) 0.009(15) -0.019(12)
C90 0.29(2) 0.35(3) 0.081(8) -0.057(12) -0.021(11) -0.20(2)
C91 0.095(8) 0.166(12) 0.137(10) -0.089(9) 0.018(7) -0.061(8)
C92 0.105(7) 0.170(11) 0.084(6) -0.040(7) -0.009(5) -0.080(8)
C93 0.143(9) 0.125(9) 0.100(8) -0.037(7) -0.006(6) -0.082(8)
C94 0.085(7) 0.115(8) 0.112(8) 0.002(6) -0.020(5) -0.047(6)
C95 0.150(10) 0.136(10) 0.117(9) -0.020(8) -0.018(7) -0.091(9)
C96 0.080(7) 0.126(9) 0.133(9) 0.010(7) -0.031(6) -0.052(6)
C97 0.131(9) 0.113(9) 0.113(8) 0.002(7) -0.032(7) -0.063(7)
C98 0.077(7) 0.128(9) 0.132(9) 0.008(7) -0.023(6) -0.046(6)
C99 0.112(8) 0.113(9) 0.118(9) 0.004(7) -0.026(6) -0.059(7)
C100 0.085(7) 0.118(9) 0.122(9) -0.007(7) -0.022(6) -0.036(6)
C101 0.140(10) 0.164(12) 0.111(9) 0.000(8) -0.023(7) -0.090(9)
C102 0.123(9) 0.107(9) 0.146(11) -0.008(7) -0.009(8) -0.025(7)
C103 0.046(4) 0.080(6) 0.122(7) 0.015(5) -0.003(4) -0.034(4)
C104 0.066(5) 0.084(7) 0.091(6) 0.023(5) 0.002(4) -0.016(5)
C105 0.069(6) 0.092(7) 0.101(7) 0.021(5) 0.007(5) -0.008(5)
C106 0.072(6) 0.127(9) 0.092(6) 0.031(6) 0.006(5) -0.014(6)
C107 0.050(5) 0.088(6) 0.093(6) 0.015(5) 0.000(4) -0.013(4)
C108 0.064(5) 0.094(7) 0.093(6) 0.022(5) -0.001(4) -0.027(5)
C109 0.051(5) 0.082(6) 0.091(6) 0.006(4) 0.001(4) -0.013(4)
C110 0.063(5) 0.092(7) 0.091(6) 0.013(5) -0.001(4) -0.032(5)
C111 0.039(4) 0.082(6) 0.103(6) 0.007(5) -0.002(4) -0.012(4)
C112 0.062(5) 0.071(6) 0.091(6) 0.008(4) -0.003(4) -0.021(4)
C113 0.048(4) 0.092(7) 0.093(6) 0.006(5) -0.001(4) -0.025(4)
C114 0.065(5) 0.064(6) 0.097(6) 0.008(4) 0.000(4) -0.015(4)
C115 0.058(5) 0.092(7) 0.092(6) 0.016(5) 0.003(4) -0.025(5)
C116 0.064(5) 0.077(6) 0.104(7) 0.019(5) -0.005(5) -0.020(5)
C117 0.105(8) 0.115(9) 0.095(7) 0.023(6) -0.010(6) -0.034(6)
C118 0.133(9) 0.120(9) 0.114(8) 0.019(6) -0.022(7) -0.056(7)
C119 0.041(4) 0.049(4) 0.065(4) 0.017(3) -0.013(3) -0.009(3)
C120 0.038(4) 0.072(5) 0.060(4) 0.016(3) -0.006(3) -0.005(3)
C121 0.055(4) 0.098(6) 0.069(5) 0.009(4) -0.014(3) -0.033(4)
C122 0.067(5) 0.091(6) 0.073(5) -0.001(4) -0.025(4) -0.021(5)
C123 0.074(5) 0.084(6) 0.059(4) 0.002(4) -0.021(4) -0.030(4)
C124 0.058(5) 0.073(6) 0.076(5) 0.001(4) -0.022(4) -0.008(4)
C125 0.054(5) 0.109(7) 0.060(5) -0.008(4) -0.016(3) -0.020(4)
C126 0.054(5) 0.086(6) 0.077(5) 0.006(4) -0.015(4) -0.018(4)
C127 0.053(5) 0.103(7) 0.064(5) 0.004(4) -0.015(3) -0.015(4)
C128 0.056(5) 0.090(6) 0.071(5) 0.006(4) -0.014(4) -0.020(4)
C129 0.062(5) 0.104(7) 0.060(5) -0.001(4) -0.008(4) -0.027(5)
C130 0.058(5) 0.086(6) 0.072(5) 0.002(4) -0.009(4) -0.021(4)
C131 0.071(5) 0.115(7) 0.060(5) -0.009(5) -0.011(4) -0.031(5)
C132 0.074(6) 0.106(7) 0.078(5) 0.004(5) -0.018(4) -0.039(5)
C133 0.122(8) 0.129(9) 0.066(6) 0.001(5) -0.019(5) -0.050(7)
C134 0.164(11) 0.189(13) 0.081(7) 0.009(7) -0.033(7) -0.082(10)
B1 0.072(8) 0.099(10) 0.139(11) 0.017(8) -0.025(7) -0.041(8)
B2 0.054(5) 0.071(7) 0.074(6) -0.013(5) 0.006(4) -0.031(5)

loop_
_atom_type_symbol
_atom_type_description
_atom_type_scat_dispersion_real
_atom_type_scat_dispersion_imag
_atom_type_scat_source
Zn Zn -1.5491 0.6778
;
International Tables for Crystallography
(Vol. C, Tables 4.2.6.8 and 6.1.1.4)
;
C C 0.0181 0.0091
;
International Tables for Crystallography
(Vol. C, Tables 4.2.6.8 and 6.1.1.4)
;
H H 0.0000 0.0000
;
International Tables for Crystallography
(Vol. C, Table 6.1.1.4)
;
N N 0.0311 0.0180
;
International Tables for Crystallography
(Vol. C, Tables 4.2.6.8 and 6.1.1.4)
;
O O 0.0492 0.0322
;
International Tables for Crystallography
(Vol. C, Tables 4.2.6.8 and 6.1.1.4)
;
B B 0.0090 0.0039
;
International Tables for Crystallography
(Vol. C, Tables 4.2.6.8 and 6.1.1.4)
;
F F 0.0727 0.0534
;
International Tables for Crystallography
(Vol. C, Tables 4.2.6.8 and 6.1.1.4)
;

loop_
_geom_angle_atom_site_label_1
_geom_angle_atom_site_label_2
_geom_angle_atom_site_label_3
_geom_angle
N6 Zn1 N3 110.37(17)
N6 Zn1 N9 149.36(17)
N3 Zn1 N9 99.63(17)
N6 Zn1 N1 96.95(15)
N3 Zn1 N1 74.31(15)
N9 Zn1 N1 96.98(16)
N6 Zn1 N8 74.60(17)
N3 Zn1 N8 166.69(16)
N9 Zn1 N8 74.76(17)
N1 Zn1 N8 117.99(16)
N6 Zn1 N4 91.77(16)
N3 Zn1 N4 74.21(15)
N9 Zn1 N4 90.46(16)
N1 Zn1 N4 148.44(15)
N8 Zn1 N4 93.56(16)
C10 O1 C55A 123.1(8)
C10 O1 C55B 112.5(9)
C29 O2 C103 118.7(5)
C7 N1 C1 104.3(5)
C7 N1 Zn1 118.1(3)
C1 N1 Zn1 137.6(4)
C7 N2 C6 104.5(5)
C7 N2 C39 132.9(5)
C6 N2 C39 122.6(5)
C8 N3 C12 120.4(5)
C8 N3 Zn1 118.5(4)
C12 N3 Zn1 120.6(3)
C13 N4 C19 105.7(4)
C13 N4 Zn1 111.5(3)
C19 N4 Zn1 137.9(4)
C13 N5 C14 105.8(5)
C13 N5 C71 128.3(5)
C14 N5 C71 124.1(5)
C26 N6 C20 105.3(4)
C26 N6 Zn1 117.2(4)
C20 N6 Zn1 134.8(3)
C26 N7 C25 106.5(4)
C26 N7 C87 128.8(5)
C25 N7 C87 124.6(5)
C27 N8 C31 121.6(5)
C27 N8 Zn1 119.3(4)
C31 N8 Zn1 118.9(3)
C32 N9 C38 106.4(5)
C32 N9 Zn1 116.2(4)
C38 N9 Zn1 135.2(4)
C32 N10 C33 106.4(4)
C32 N10 C119 129.6(5)
C33 N10 C119 124.0(4)
C2 C1 C6 120.7(6)
C2 C1 N1 131.5(6)
C6 C1 N1 107.7(6)
C1 C2 C3 119.2(7)
C1 C2 H2 120.4
C3 C2 H2 120.4
C2 C3 C4 117.3(8)
C2 C3 H3 121.4
C4 C3 H3 121.4
C5 C4 C3 125.4(8)
C5 C4 H4 117.3
C3 C4 H4 117.3
C4 C5 C6 114.8(7)
C4 C5 H5 122.6
C6 C5 H5 122.6
N2 C6 C1 107.4(5)
N2 C6 C5 130.2(6)
C1 C6 C5 122.4(7)
N1 C7 N2 116.1(5)
N1 C7 C8 115.7(4)
N2 C7 C8 128.2(5)
N3 C8 C9 119.7(5)
N3 C8 C7 112.7(5)
C9 C8 C7 127.6(5)
C10 C9 C8 119.7(6)
C10 C9 H9 120.2
C8 C9 H9 120.2
O1 C10 C9 125.1(7)
O1 C10 C11 114.7(7)
C9 C10 C11 120.2(6)
C10 C11 C12 117.5(6)
C10 C11 H11 121.3
C12 C11 H11 121.3
N3 C12 C11 122.5(5)
N3 C12 C13 110.6(5)
C11 C12 C13 126.9(6)
N4 C13 N5 113.0(5)
N4 C13 C12 118.9(5)
N5 C13 C12 127.9(5)
N5 C14 C15 131.8(6)
N5 C14 C19 106.1(5)
C15 C14 C19 122.0(6)
C16 C15 C14 115.5(7)
C16 C15 H15 122.3
C14 C15 H15 122.3
C17 C16 C15 123.3(7)
C17 C16 H16 118.4
C15 C16 H16 118.4
C18 C17 C16 122.1(7)
C18 C17 H17 118.9
C16 C17 H17 118.9
C17 C18 C19 116.4(6)
C17 C18 H18 121.8
C19 C18 H18 121.8
N4 C19 C14 109.3(5)
N4 C19 C18 130.0(5)
C14 C19 C18 120.7(5)
C25 C20 N6 109.1(5)
C25 C20 C21 120.4(6)
N6 C20 C21 130.5(5)
C22 C21 C20 118.2(6)
C22 C21 H21 120.9
C20 C21 H21 120.9
C21 C22 C23 120.7(6)
C21 C22 H22 119.6
C23 C22 H22 119.6
C24 C23 C22 120.9(6)
C24 C23 H23 119.5
C22 C23 H23 119.5
C23 C24 C25 117.3(6)
C23 C24 H24 121.4
C25 C24 H24 121.4
C24 C25 N7 130.9(5)
C24 C25 C20 122.4(6)
N7 C25 C20 106.7(5)
N6 C26 N7 112.5(5)
N6 C26 C27 116.9(5)
N7 C26 C27 130.5(5)
N8 C27 C28 120.6(5)
N8 C27 C26 110.5(4)
C28 C27 C26 128.9(5)
C27 C28 C29 118.4(5)
C27 C28 H28 120.8
C29 C28 H28 120.8
O2 C29 C30 125.0(6)
O2 C29 C28 115.3(5)
C30 C29 C28 119.7(5)
C31 C30 C29 118.7(6)
C31 C30 H30 120.7
C29 C30 H30 120.7
N8 C31 C30 120.9(5)
N8 C31 C32 110.6(5)
C30 C31 C32 128.5(6)
N9 C32 N10 112.3(5)
N9 C32 C31 118.2(5)
N10 C32 C31 129.4(5)
N10 C33 C34 131.7(5)
N10 C33 C38 105.9(5)
C34 C33 C38 122.4(5)
C35 C34 C33 116.4(6)
C35 C34 H34 121.8
C33 C34 H34 121.8
C34 C35 C36 122.0(6)
C34 C35 H35 119.0
C36 C35 H35 119.0
C37 C36 C35 122.1(6)
C37 C36 H36 118.9
C35 C36 H36 118.9
C36 C37 C38 118.1(6)
C36 C37 H37 121.0
C38 C37 H37 121.0
N9 C38 C37 132.0(5)
N9 C38 C33 109.0(5)
C37 C38 C33 119.0(5)
N2 C39 C40 110.1(5)
N2 C39 H39A 109.6
C40 C39 H39A 109.6
N2 C39 H39B 109.6
C40 C39 H39B 109.6
H39A C39 H39B 108.2
C39 C40 C41 112.7(5)
C39 C40 H40A 109.1
C41 C40 H40A 109.1
C39 C40 H40B 109.1
C41 C40 H40B 109.1
H40A C40 H40B 107.8
C42 C41 C40 114.1(6)
C42 C41 H41A 108.7
C40 C41 H41A 108.7
C42 C41 H41B 108.7
C40 C41 H41B 108.7
H41A C41 H41B 107.6
C41 C42 C43 115.6(6)
C41 C42 H42A 108.4
C43 C42 H42A 108.4
C41 C42 H42B 108.4
C43 C42 H42B 108.4
H42A C42 H42B 107.4
C44 C43 C42 111.7(6)
C44 C43 H43A 109.3
C42 C43 H43A 109.3
C44 C43 H43B 109.3
C42 C43 H43B 109.3
H43A C43 H43B 107.9
C43 C44 C45 115.2(6)
C43 C44 H44A 108.5
C45 C44 H44A 108.5
C43 C44 H44B 108.5
C45 C44 H44B 108.5
H44A C44 H44B 107.5
C44 C45 C46 113.9(6)
C44 C45 H45A 108.8
C46 C45 H45A 108.8
C44 C45 H45B 108.8
C46 C45 H45B 108.8
H45A C45 H45B 107.7
C47 C46 C45 115.7(6)
C47 C46 H46A 108.4
C45 C46 H46A 108.4
C47 C46 H46B 108.4
C45 C46 H46B 108.4
H46A C46 H46B 107.4
C48 C47 C46 113.1(6)
C48 C47 H47A 109.0
C46 C47 H47A 109.0
C48 C47 H47B 109.0
C46 C47 H47B 109.0
H47A C47 H47B 107.8
C47 C48 C49 113.5(6)
C47 C48 H48A 108.9
C49 C48 H48A 108.9
C47 C48 H48B 108.9
C49 C48 H48B 108.9
H48A C48 H48B 107.7
C50 C49 C48 113.2(7)
C50 C49 H49A 108.9
C48 C49 H49A 108.9
C50 C49 H49B 108.9
C48 C49 H49B 108.9
H49A C49 H49B 107.7
C51 C50 C49 113.4(7)
C51 C50 H50A 108.9
C49 C50 H50A 108.9
C51 C50 H50B 108.9
C49 C50 H50B 108.9
H50A C50 H50B 107.7
C50 C51 C52 113.6(7)
C50 C51 H51A 108.8
C52 C51 H51A 108.8
C50 C51 H51B 108.8
C52 C51 H51B 108.8
H51A C51 H51B 107.7
C51 C52 C53 114.9(7)
C51 C52 H52A 108.5
C53 C52 H52A 108.5
C51 C52 H52B 108.5
C53 C52 H52B 108.5
H52A C52 H52B 107.5
C54 C53 C52 114.0(8)
C54 C53 H53A 108.7
C52 C53 H53A 108.7
C54 C53 H53B 108.7
C52 C53 H53B 108.7
H53A C53 H53B 107.6
C53 C54 H54A 109.5
C53 C54 H54B 109.5
H54A C54 H54B 109.5
C53 C54 H54C 109.5
H54A C54 H54C 109.5
H54B C54 H54C 109.5
C56A C55A O1 101.5(14)
C56A C55A H55A 111.5
O1 C55A H55A 111.5
C56A C55A H55B 111.5
O1 C55A H55B 111.5
H55A C55A H55B 109.3
C55A C56A C57 115.0(19)
C55A C56A H56A 108.5
C57 C56A H56A 108.5
C55A C56A H56B 108.5
C57 C56A H56B 108.5
H56A C56A H56B 107.5
C56B C55B O1 91(2)
C56B C55B H55C 113.6
O1 C55B H55C 113.6
C56B C55B H55D 113.6
O1 C55B H55D 113.6
H55C C55B H55D 110.8
C55B C56B C57 95(3)
C55B C56B H56C 112.8
C57 C56B H56C 112.8
C55B C56B H56D 112.8
C57 C56B H56D 112.8
H56C C56B H56D 110.3
C58 C57 C56B 102(2)
C58 C57 C56A 114.0(9)
C58 C57 H57A 108.8
C56A C57 H57A 108.8
C58 C57 H57B 108.8
C56A C57 H57B 108.8
H57A C57 H57B 107.7
C59 C58 C57 112.1(7)
C59 C58 H58A 109.2
C57 C58 H58A 109.2
C59 C58 H58B 109.2
C57 C58 H58B 109.2
H58A C58 H58B 107.9
C60 C59 C58 116.7(7)
C60 C59 H59A 108.1
C58 C59 H59A 108.1
C60 C59 H59B 108.1
C58 C59 H59B 108.1
H59A C59 H59B 107.3
C59 C60 C61 112.5(7)
C59 C60 H60A 109.1
C61 C60 H60A 109.1
C59 C60 H60B 109.1
C61 C60 H60B 109.1
H60A C60 H60B 107.8
C62 C61 C60 116.9(7)
C62 C61 H61A 108.1
C60 C61 H61A 108.1
C62 C61 H61B 108.1
C60 C61 H61B 108.1
H61A C61 H61B 107.3
C63 C62 C61 112.6(6)
C63 C62 H62A 109.1
C61 C62 H62A 109.1
C63 C62 H62B 109.1
C61 C62 H62B 109.1
H62A C62 H62B 107.8
C64 C63 C62 116.4(6)
C64 C63 H63A 108.2
C62 C63 H63A 108.2
C64 C63 H63B 108.2
C62 C63 H63B 108.2
H63A C63 H63B 107.3
C63 C64 C65 113.4(6)
C63 C64 H64A 108.9
C65 C64 H64A 108.9
C63 C64 H64B 108.9
C65 C64 H64B 108.9
H64A C64 H64B 107.7
C66 C65 C64 115.1(6)
C66 C65 H65A 108.5
C64 C65 H65A 108.5
C66 C65 H65B 108.5
C64 C65 H65B 108.5
H65A C65 H65B 107.5
C67 C66 C65 112.9(6)
C67 C66 H66A 109.0
C65 C66 H66A 109.0
C67 C66 H66B 109.0
C65 C66 H66B 109.0
H66A C66 H66B 107.8
C68 C67 C66 114.5(6)
C68 C67 H67A 108.6
C66 C67 H67A 108.6
C68 C67 H67B 108.6
C66 C67 H67B 108.6
H67A C67 H67B 107.6
C67 C68 C69 113.5(6)
C67 C68 H68A 108.9
C69 C68 H68A 108.9
C67 C68 H68B 108.9
C69 C68 H68B 108.9
H68A C68 H68B 107.7
C70 C69 C68 114.6(7)
C70 C69 H69A 108.6
C68 C69 H69A 108.6
C70 C69 H69B 108.6
C68 C69 H69B 108.6
H69A C69 H69B 107.6
C69 C70 H70A 109.5
C69 C70 H70B 109.5
H70A C70 H70B 109.5
C69 C70 H70C 109.5
H70A C70 H70C 109.5
H70B C70 H70C 109.5
N5 C71 C72 113.7(6)
N5 C71 H71A 108.8
C72 C71 H71A 108.8
N5 C71 H71B 108.8
C72 C71 H71B 108.8
H71A C71 H71B 107.7
C71 C72 C73 117.0(6)
C71 C72 H72A 108.0
C73 C72 H72A 108.0
C71 C72 H72B 108.0
C73 C72 H72B 108.0
H72A C72 H72B 107.3
C72 C73 C74 116.8(7)
C72 C73 H73A 108.1
C74 C73 H73A 108.1
C72 C73 H73B 108.1
C74 C73 H73B 108.1
H73A C73 H73B 107.3
C73 C74 C75 114.0(6)
C73 C74 H74A 108.8
C75 C74 H74A 108.8
C73 C74 H74B 108.8
C75 C74 H74B 108.8
H74A C74 H74B 107.7
C74 C75 C76 116.2(7)
C74 C75 H75A 108.2
C76 C75 H75A 108.2
C74 C75 H75B 108.2
C76 C75 H75B 108.2
H75A C75 H75B 107.4
C77 C76 C75 118.2(7)
C77 C76 H76A 107.8
C75 C76 H76A 107.8
C77 C76 H76B 107.8
C75 C76 H76B 107.8
H76A C76 H76B 107.1
C76 C77 C78 114.1(6)
C76 C77 H77A 108.7
C78 C77 H77A 108.7
C76 C77 H77B 108.7
C78 C77 H77B 108.7
H77A C77 H77B 107.6
C77 C78 C79 117.4(6)
C77 C78 H78A 108.0
C79 C78 H78A 108.0
C77 C78 H78B 108.0
C79 C78 H78B 108.0
H78A C78 H78B 107.2
C80 C79 C78 114.1(6)
C80 C79 H79A 108.7
C78 C79 H79A 108.7
C80 C79 H79B 108.7
C78 C79 H79B 108.7
H79A C79 H79B 107.6
C79 C80 C81 116.2(6)
C79 C80 H80A 108.2
C81 C80 H80A 108.2
C79 C80 H80B 108.2
C81 C80 H80B 108.2
H80A C80 H80B 107.4
C82 C81 C80 115.0(6)
C82 C81 H81A 108.5
C80 C81 H81A 108.5
C82 C81 H81B 108.5
C80 C81 H81B 108.5
H81A C81 H81B 107.5
C81 C82 C83 114.5(6)
C81 C82 H82A 108.6
C83 C82 H82A 108.6
C81 C82 H82B 108.6
C83 C82 H82B 108.6
H82A C82 H82B 107.6
C84 C83 C82 114.4(6)
C84 C83 H83A 108.7
C82 C83 H83A 108.7
C84 C83 H83B 108.7
C82 C83 H83B 108.7
H83A C83 H83B 107.6
C85 C84 C83 114.1(6)
C85 C84 H84A 108.7
C83 C84 H84A 108.7
C85 C84 H84B 108.7
C83 C84 H84B 108.7
H84A C84 H84B 107.6
C86 C85 C84 115.7(7)
C86 C85 H85A 108.4
C84 C85 H85A 108.4
C86 C85 H85B 108.4
C84 C85 H85B 108.4
H85A C85 H85B 107.4
C85 C86 H86A 109.5
C85 C86 H86B 109.5
H86A C86 H86B 109.5
C85 C86 H86C 109.5
H86A C86 H86C 109.5
H86B C86 H86C 109.5
N7 C87 C88A 114.8(6)
N7 C87 C88B 108.9(10)
N7 C87 H87A 108.6
C88A C87 H87A 108.6
N7 C87 H87B 108.6
C88A C87 H87B 108.6
H87A C87 H87B 107.6
C87 C88A C89A 112.2(14)
C87 C88A H88A 109.2
C89A C88A H88A 109.2
C87 C88A H88B 109.2
C89A C88A H88B 109.2
H88A C88A H88B 107.9
C90 C89A C88A 110.0(13)
C90 C89A H89A 109.7
C88A C89A H89A 109.7
C90 C89A H89B 109.7
C88A C89A H89B 109.7
H89A C89A H89B 108.2
C89B C88B C87 102(2)
C89B C88B H88C 111.4
C87 C88B H88C 111.4
C89B C88B H88D 111.4
C87 C88B H88D 111.4
H88C C88B H88D 109.2
C88B C89B C90 93(2)
C88B C89B H89C 113.1
C90 C89B H89C 113.1
C88B C89B H89D 113.1
C90 C89B H89D 113.1
H89C C89B H89D 110.5
C91 C90 C89A 134.1(14)
C91 C90 C89B 98.1(11)
C91 C90 H90A 103.7
C89A C90 H90A 103.7
C91 C90 H90B 103.7
C89A C90 H90B 103.7
H90A C90 H90B 105.3
C90 C91 C92 124.0(10)
C90 C91 H91A 106.3
C92 C91 H91A 106.3
C90 C91 H91B 106.3
C92 C91 H91B 106.3
H91A C91 H91B 106.4
C93 C92 C91 126.4(10)
C93 C92 H92A 105.7
C91 C92 H92A 105.7
C93 C92 H92B 105.7
C91 C92 H92B 105.7
H92A C92 H92B 106.2
C92 C93 C94 125.0(9)
C92 C93 H93A 106.1
C94 C93 H93A 106.1
C92 C93 H93B 106.1
C94 C93 H93B 106.1
H93A C93 H93B 106.3
C93 C94 C95 124.4(10)
C93 C94 H94A 106.2
C95 C94 H94A 106.2
C93 C94 H94B 106.2
C95 C94 H94B 106.2
H94A C94 H94B 106.4
C94 C95 C96 123.6(10)
C94 C95 H95A 106.4
C96 C95 H95A 106.4
C94 C95 H95B 106.4
C96 C95 H95B 106.4
H95A C95 H95B 106.5
C95 C96 C97 123.6(10)
C95 C96 H96A 106.4
C97 C96 H96A 106.4
C95 C96 H96B 106.4
C97 C96 H96B 106.4
H96A C96 H96B 106.5
C98 C97 C96 124.3(10)
C98 C97 H97A 106.2
C96 C97 H97A 106.2
C98 C97 H97B 106.2
C96 C97 H97B 106.2
H97A C97 H97B 106.4
C97 C98 C99 125.5(10)
C97 C98 H98A 105.9
C99 C98 H98A 105.9
C97 C98 H98B 105.9
C99 C98 H98B 105.9
H98A C98 H98B 106.3
C100 C99 C98 126.9(10)
C100 C99 H99A 105.6
C98 C99 H99A 105.6
C100 C99 H99B 105.6
C98 C99 H99B 105.6
H99A C99 H99B 106.1
C99 C100 C101 125.2(11)
C99 C100 H10R 106.0
C101 C100 H10R 106.0
C99 C100 H10S 106.0
C101 C100 H10S 106.0
H10R C100 H10S 106.3
C100 C101 C102 125.2(11)
C100 C101 H10T 106.0
C102 C101 H10T 106.0
C100 C101 H10U 106.0
C102 C101 H10U 106.0
H10T C101 H10U 106.3
C101 C102 H10O 109.5
C101 C102 H10P 109.5
H10O C102 H10P 109.5
C101 C102 H10Q 109.5
H10O C102 H10Q 109.5
H10P C102 H10Q 109.5
O2 C103 C104 108.3(7)
O2 C103 H10A 110.0
C104 C103 H10A 110.0
O2 C103 H10B 110.0
C104 C103 H10B 110.0
H10A C103 H10B 108.4
C105 C104 C103 112.1(8)
C105 C104 H10C 109.2
C103 C104 H10C 109.2
C105 C104 H10D 109.2
C103 C104 H10D 109.2
H10C C104 H10D 107.9
C106 C105 C104 112.9(9)
C106 C105 H10E 109.0
C104 C105 H10E 109.0
C106 C105 H10F 109.0
C104 C105 H10F 109.0
H10E C105 H10F 107.8
C105 C106 C107 115.0(7)
C105 C106 H10G 108.5
C107 C106 H10G 108.5
C105 C106 H10H 108.5
C107 C106 H10H 108.5
H10G C106 H10H 107.5
C108 C107 C106 112.8(7)
C108 C107 H10I 109.0
C106 C107 H10I 109.0
C108 C107 H10J 109.0
C106 C107 H10J 109.0
H10I C107 H10J 107.8
C107 C108 C109 114.2(7)
C107 C108 H10K 108.7
C109 C108 H10K 108.7
C107 C108 H10L 108.7
C109 C108 H10L 108.7
H10K C108 H10L 107.6
C108 C109 C110 113.1(7)
C108 C109 H10M 108.9
C110 C109 H10M 108.9
C108 C109 H10N 108.9
C110 C109 H10N 108.9
H10M C109 H10N 107.8
C109 C110 C111 114.2(6)
C109 C110 H11A 108.7
C111 C110 H11A 108.7
C109 C110 H11B 108.7
C111 C110 H11B 108.7
H11A C110 H11B 107.6
C110 C111 C112 113.1(6)
C110 C111 H11C 109.0
C112 C111 H11C 109.0
C110 C111 H11D 109.0
C112 C111 H11D 109.0
H11C C111 H11D 107.8
C113 C112 C111 113.9(6)
C113 C112 H11E 108.8
C111 C112 H11E 108.8
C113 C112 H11F 108.8
C111 C112 H11F 108.8
H11E C112 H11F 107.7
C112 C113 C114 113.7(6)
C112 C113 H11G 108.8
C114 C113 H11G 108.8
C112 C113 H11H 108.8
C114 C113 H11H 108.8
H11G C113 H11H 107.7
C115 C114 C113 114.6(7)
C115 C114 H11I 108.6
C113 C114 H11I 108.6
C115 C114 H11J 108.6
C113 C114 H11J 108.6
H11I C114 H11J 107.6
C116 C115 C114 114.2(7)
C116 C115 H11K 108.7
C114 C115 H11K 108.7
C116 C115 H11L 108.7
C114 C115 H11L 108.7
H11K C115 H11L 107.6
C115 C116 C117 114.5(7)
C115 C116 H11M 108.6
C117 C116 H11M 108.6
C115 C116 H11N 108.6
C117 C116 H11N 108.6
H11M C116 H11N 107.6
C118 C117 C116 113.9(8)
C118 C117 H11O 108.8
C116 C117 H11O 108.8
C118 C117 H11P 108.8
C116 C117 H11P 108.8
H11O C117 H11P 107.7
C117 C118 H11Q 109.5
C117 C118 H11R 109.5
H11Q C118 H11R 109.5
C117 C118 H11S 109.5
H11Q C118 H11S 109.5
H11R C118 H11S 109.5
N10 C119 C120 112.6(5)
N10 C119 H11T 109.1
C120 C119 H11T 109.1
N10 C119 H11U 109.1
C120 C119 H11U 109.1
H11T C119 H11U 107.8
C121 C120 C119 114.9(5)
C121 C120 H12A 108.5
C119 C120 H12A 108.5
C121 C120 H12B 108.5
C119 C120 H12B 108.5
H12A C120 H12B 107.5
C120 C121 C122 114.1(6)
C120 C121 H12C 108.7
C122 C121 H12C 108.7
C120 C121 H12D 108.7
C122 C121 H12D 108.7
H12C C121 H12D 107.6
C123 C122 C121 116.0(7)
C123 C122 H12E 108.3
C121 C122 H12E 108.3
C123 C122 H12F 108.3
C121 C122 H12F 108.3
H12E C122 H12F 107.4
C124 C123 C122 114.5(7)
C124 C123 H12G 108.6
C122 C123 H12G 108.6
C124 C123 H12H 108.6
C122 C123 H12H 108.6
H12G C123 H12H 107.6
C123 C124 C125 118.5(7)
C123 C124 H12I 107.7
C125 C124 H12I 107.7
C123 C124 H12J 107.7
C125 C124 H12J 107.7
H12I C124 H12J 107.1
C124 C125 C126 116.0(7)
C124 C125 H12K 108.3
C126 C125 H12K 108.3
C124 C125 H12L 108.3
C126 C125 H12L 108.3
H12K C125 H12L 107.4
C125 C126 C127 117.7(7)
C125 C126 H12M 107.9
C127 C126 H12M 107.9
C125 C126 H12N 107.9
C127 C126 H12N 107.9
H12M C126 H12N 107.2
C128 C127 C126 115.1(8)
C128 C127 H12O 108.5
C126 C127 H12O 108.5
C128 C127 H12P 108.5
C126 C127 H12P 108.5
H12O C127 H12P 107.5
C129 C128 C127 116.3(7)
C129 C128 H12Q 108.2
C127 C128 H12Q 108.2
C129 C128 H12R 108.2
C127 C128 H12R 108.2
H12Q C128 H12R 107.4
C130 C129 C128 115.7(8)
C130 C129 H12S 108.4
C128 C129 H12S 108.4
C130 C129 H12T 108.4
C128 C129 H12T 108.4
H12S C129 H12T 107.4
C129 C130 C131 116.4(7)
C129 C130 H13D 108.2
C131 C130 H13D 108.2
C129 C130 H13E 108.2
C131 C130 H13E 108.2
H13D C130 H13E 107.3
C130 C131 C132 117.2(8)
C130 C131 H13F 108.0
C132 C131 H13F 108.0
C130 C131 H13G 108.0
C132 C131 H13G 108.0
H13F C131 H13G 107.2
C131 C132 C133 115.4(8)
C131 C132 H13H 108.4
C133 C132 H13H 108.4
C131 C132 H13I 108.4
C133 C132 H13I 108.4
H13H C132 H13I 107.5
C134 C133 C132 117.0(9)
C134 C133 H13J 108.1
C132 C133 H13J 108.1
C134 C133 H13K 108.1
C132 C133 H13K 108.1
H13J C133 H13K 107.3
C133 C134 H13A 109.5
C133 C134 H13B 109.5
H13A C134 H13B 109.5
C133 C134 H13C 109.5
H13A C134 H13C 109.5
H13B C134 H13C 109.5
F4 B1 F2 112.0(13)
F4 B1 F1 111.9(12)
F2 B1 F1 106.9(11)
F4 B1 F3 109.2(10)
F2 B1 F3 110.4(11)
F1 B1 F3 106.3(12)
F7 B2 F8 113.1(7)
F7 B2 F6 110.3(7)
F8 B2 F6 111.5(7)
F7 B2 F5 108.1(7)
F8 B2 F5 105.6(7)
F6 B2 F5 108.0(7)

loop_
_geom_bond_atom_site_label_1
_geom_bond_atom_site_label_2
_geom_bond_distance
Zn1 N6 2.102(4)
Zn1 N3 2.120(4)
Zn1 N9 2.121(5)
Zn1 N1 2.126(4)
Zn1 N8 2.151(4)
Zn1 N4 2.245(4)
F1 B1 1.334(13)
F2 B1 1.310(12)
F3 B1 1.365(14)
F4 B1 1.295(15)
F5 B2 1.387(10)
F6 B2 1.377(9)
F7 B2 1.351(10)
F8 B2 1.353(9)
O1 C10 1.336(9)
O1 C55A 1.494(15)
O1 C55B 1.82(3)
O2 C29 1.341(7)
O2 C103 1.485(9)
N1 C7 1.296(6)
N1 C1 1.405(7)
N2 C7 1.344(6)
N2 C6 1.377(8)
N2 C39 1.482(7)
N3 C8 1.327(6)
N3 C12 1.339(7)
N4 C13 1.309(6)
N4 C19 1.373(6)
N5 C13 1.366(7)
N5 C14 1.378(7)
N5 C71 1.462(7)
N6 C26 1.333(6)
N6 C20 1.390(7)
N7 C26 1.355(7)
N7 C25 1.384(7)
N7 C87 1.472(6)
N8 C27 1.338(6)
N8 C31 1.347(7)
N9 C32 1.330(7)
N9 C38 1.372(7)
N10 C32 1.368(7)
N10 C33 1.390(7)
N10 C119 1.464(7)
C1 C2 1.390(9)
C1 C6 1.399(8)
C2 C3 1.397(9)
C2 H2 0.9500
C3 C4 1.420(11)
C3 H3 0.9500
C4 C5 1.371(12)
C4 H4 0.9500
C5 C6 1.400(9)
C5 H5 0.9500
C7 C8 1.486(8)
C8 C9 1.403(8)
C9 C10 1.370(10)
C9 H9 0.9500
C10 C11 1.371(9)
C11 C12 1.386(8)
C11 H11 0.9500
C12 C13 1.490(7)
C14 C15 1.394(8)
C14 C19 1.395(8)
C15 C16 1.385(10)
C15 H15 0.9500
C16 C17 1.379(10)
C16 H16 0.9500
C17 C18 1.362(9)
C17 H17 0.9500
C18 C19 1.424(8)
C18 H18 0.9500
C20 C25 1.385(7)
C20 C21 1.395(7)
C21 C22 1.374(9)
C21 H21 0.9500
C22 C23 1.419(9)
C22 H22 0.9500
C23 C24 1.382(9)
C23 H23 0.9500
C24 C25 1.382(8)
C24 H24 0.9500
C26 C27 1.490(8)
C27 C28 1.387(7)
C28 C29 1.404(9)
C28 H28 0.9500
C29 C30 1.395(8)
C30 C31 1.375(8)
C30 H30 0.9500
C31 C32 1.476(7)
C33 C34 1.399(8)
C33 C38 1.413(8)
C34 C35 1.367(8)
C34 H34 0.9500
C35 C36 1.394(9)
C35 H35 0.9500
C36 C37 1.363(7)
C36 H36 0.9500
C37 C38 1.402(7)
C37 H37 0.9500
C39 C40 1.514(9)
C39 H39A 0.9900
C39 H39B 0.9900
C40 C41 1.547(9)
C40 H40A 0.9900
C40 H40B 0.9900
C41 C42 1.455(9)
C41 H41A 0.9900
C41 H41B 0.9900
C42 C43 1.540(9)
C42 H42A 0.9900
C42 H42B 0.9900
C43 C44 1.476(10)
C43 H43A 0.9900
C43 H43B 0.9900
C44 C45 1.515(8)
C44 H44A 0.9900
C44 H44B 0.9900
C45 C46 1.517(9)
C45 H45A 0.9900
C45 H45B 0.9900
C46 C47 1.512(9)
C46 H46A 0.9900
C46 H46B 0.9900
C47 C48 1.507(10)
C47 H47A 0.9900
C47 H47B 0.9900
C48 C49 1.529(9)
C48 H48A 0.9900
C48 H48B 0.9900
C49 C50 1.522(10)
C49 H49A 0.9900
C49 H49B 0.9900
C50 C51 1.500(9)
C50 H50A 0.9900
C50 H50B 0.9900
C51 C52 1.504(10)
C51 H51A 0.9900
C51 H51B 0.9900
C52 C53 1.513(10)
C52 H52A 0.9900
C52 H52B 0.9900
C53 C54 1.461(11)
C53 H53A 0.9900
C53 H53B 0.9900
C54 H54A 0.9800
C54 H54B 0.9800
C54 H54C 0.9800
C55A C56A 1.34(3)
C55A H55A 0.9900
C55A H55B 0.9900
C56A C57 1.610(17)
C56A H56A 0.9900
C56A H56B 0.9900
C55B C56B 1.33(4)
C55B H55C 0.9900
C55B H55D 0.9900
C56B C57 1.60(3)
C56B H56C 0.9900
C56B H56D 0.9900
C57 C58 1.528(12)
C57 H57A 0.9900
C57 H57B 0.9900
C58 C59 1.508(10)
C58 H58A 0.9900
C58 H58B 0.9900
C59 C60 1.488(10)
C59 H59A 0.9900
C59 H59B 0.9900
C60 C61 1.513(9)
C60 H60A 0.9900
C60 H60B 0.9900
C61 C62 1.511(10)
C61 H61A 0.9900
C61 H61B 0.9900
C62 C63 1.511(9)
C62 H62A 0.9900
C62 H62B 0.9900
C63 C64 1.510(9)
C63 H63A 0.9900
C63 H63B 0.9900
C64 C65 1.522(9)
C64 H64A 0.9900
C64 H64B 0.9900
C65 C66 1.519(9)
C65 H65A 0.9900
C65 H65B 0.9900
C66 C67 1.512(9)
C66 H66A 0.9900
C66 H66B 0.9900
C67 C68 1.501(9)
C67 H67A 0.9900
C67 H67B 0.9900
C68 C69 1.522(10)
C68 H68A 0.9900
C68 H68B 0.9900
C69 C70 1.508(10)
C69 H69A 0.9900
C69 H69B 0.9900
C70 H70A 0.9800
C70 H70B 0.9800
C70 H70C 0.9800
C71 C72 1.483(10)
C71 H71A 0.9900
C71 H71B 0.9900
C72 C73 1.504(10)
C72 H72A 0.9900
C72 H72B 0.9900
C73 C74 1.505(9)
C73 H73A 0.9900
C73 H73B 0.9900
C74 C75 1.511(10)
C74 H74A 0.9900
C74 H74B 0.9900
C75 C76 1.516(10)
C75 H75A 0.9900
C75 H75B 0.9900
C76 C77 1.483(10)
C76 H76A 0.9900
C76 H76B 0.9900
C77 C78 1.487(9)
C77 H77A 0.9900
C77 H77B 0.9900
C78 C79 1.510(9)
C78 H78A 0.9900
C78 H78B 0.9900
C79 C80 1.509(9)
C79 H79A 0.9900
C79 H79B 0.9900
C80 C81 1.514(9)
C80 H80A 0.9900
C80 H80B 0.9900
C81 C82 1.505(9)
C81 H81A 0.9900
C81 H81B 0.9900
C82 C83 1.516(9)
C82 H82A 0.9900
C82 H82B 0.9900
C83 C84 1.501(9)
C83 H83A 0.9900
C83 H83B 0.9900
C84 C85 1.495(9)
C84 H84A 0.9900
C84 H84B 0.9900
C85 C86 1.491(10)
C85 H85A 0.9900
C85 H85B 0.9900
C86 H86A 0.9800
C86 H86B 0.9800
C86 H86C 0.9800
C87 C88A 1.492(14)
C87 C88B 1.72(4)
C87 H87A 0.9900
C87 H87B 0.9900
C88A C89A 1.61(3)
C88A H88A 0.9900
C88A H88B 0.9900
C89A C90 1.498(17)
C89A H89A 0.9900
C89A H89B 0.9900
C88B C89B 1.36(4)
C88B H88C 0.9900
C88B H88D 0.9900
C89B C90 1.72(2)
C89B H89C 0.9900
C89B H89D 0.9900
C90 C91 1.407(13)
C90 H90A 0.9900
C90 H90B 0.9900
C91 C92 1.471(12)
C91 H91A 0.9900
C91 H91B 0.9900
C92 C93 1.398(13)
C92 H92A 0.9900
C92 H92B 0.9900
C93 C94 1.430(12)
C93 H93A 0.9900
C93 H93B 0.9900
C94 C95 1.432(12)
C94 H94A 0.9900
C94 H94B 0.9900
C95 C96 1.443(13)
C95 H95A 0.9900
C95 H95B 0.9900
C96 C97 1.465(12)
C96 H96A 0.9900
C96 H96B 0.9900
C97 C98 1.435(13)
C97 H97A 0.9900
C97 H97B 0.9900
C98 C99 1.445(12)
C98 H98A 0.9900
C98 H98B 0.9900
C99 C100 1.420(12)
C99 H99A 0.9900
C99 H99B 0.9900
C100 C101 1.425(13)
C100 H10R 0.9900
C100 H10S 0.9900
C101 C102 1.427(13)
C101 H10T 0.9900
C101 H10U 0.9900
C102 H10O 0.9800
C102 H10P 0.9800
C102 H10Q 0.9800
C103 C104 1.526(11)
C103 H10A 0.9900
C103 H10B 0.9900
C104 C105 1.520(11)
C104 H10C 0.9900
C104 H10D 0.9900
C105 C106 1.516(12)
C105 H10E 0.9900
C105 H10F 0.9900
C106 C107 1.528(10)
C106 H10G 0.9900
C106 H10H 0.9900
C107 C108 1.504(11)
C107 H10I 0.9900
C107 H10J 0.9900
C108 C109 1.514(10)
C108 H10K 0.9900
C108 H10L 0.9900
C109 C110 1.520(10)
C109 H10M 0.9900
C109 H10N 0.9900
C110 C111 1.524(10)
C110 H11A 0.9900
C110 H11B 0.9900
C111 C112 1.534(10)
C111 H11C 0.9900
C111 H11D 0.9900
C112 C113 1.515(9)
C112 H11E 0.9900
C112 H11F 0.9900
C113 C114 1.524(10)
C113 H11G 0.9900
C113 H11H 0.9900
C114 C115 1.519(10)
C114 H11I 0.9900
C114 H11J 0.9900
C115 C116 1.501(11)
C115 H11K 0.9900
C115 H11L 0.9900
C116 C117 1.513(11)
C116 H11M 0.9900
C116 H11N 0.9900
C117 C118 1.503(12)
C117 H11O 0.9900
C117 H11P 0.9900
C118 H11Q 0.9800
C118 H11R 0.9800
C118 H11S 0.9800
C119 C120 1.518(9)
C119 H11T 0.9900
C119 H11U 0.9900
C120 C121 1.479(9)
C120 H12A 0.9900
C120 H12B 0.9900
C121 C122 1.525(10)
C121 H12C 0.9900
C121 H12D 0.9900
C122 C123 1.525(10)
C122 H12E 0.9900
C122 H12F 0.9900
C123 C124 1.488(9)
C123 H12G 0.9900
C123 H12H 0.9900
C124 C125 1.491(10)
C124 H12I 0.9900
C124 H12J 0.9900
C125 C126 1.495(10)
C125 H12K 0.9900
C125 H12L 0.9900
C126 C127 1.508(10)
C126 H12M 0.9900
C126 H12N 0.9900
C127 C128 1.504(10)
C127 H12O 0.9900
C127 H12P 0.9900
C128 C129 1.499(10)
C128 H12Q 0.9900
C128 H12R 0.9900
C129 C130 1.485(10)
C129 H12S 0.9900
C129 H12T 0.9900
C130 C131 1.492(10)
C130 H13D 0.9900
C130 H13E 0.9900
C131 C132 1.494(10)
C131 H13F 0.9900
C131 H13G 0.9900
C132 C133 1.517(11)
C132 H13H 0.9900
C132 H13I 0.9900
C133 C134 1.447(12)
C133 H13J 0.9900
C133 H13K 0.9900
C134 H13A 0.9800
C134 H13B 0.9800
C134 H13C 0.9800

loop_
_geom_torsion_atom_site_label_1
_geom_torsion_atom_site_label_2
_geom_torsion_atom_site_label_3
_geom_torsion_atom_site_label_4
_geom_torsion
C7 N1 C1 C2 -179.0(6)
Zn1 N1 C1 C2 4.9(10)
C7 N1 C1 C6 -1.4(6)
Zn1 N1 C1 C6 -177.4(4)
C6 C1 C2 C3 0.3(9)
N1 C1 C2 C3 177.8(6)
C1 C2 C3 C4 -1.7(10)
C2 C3 C4 C5 4.7(13)
C3 C4 C5 C6 -5.7(13)
C7 N2 C6 C1 -1.9(6)
C39 N2 C6 C1 176.9(5)
C7 N2 C6 C5 179.9(7)
C39 N2 C6 C5 -1.4(10)
C2 C1 C6 N2 -180.0(5)
N1 C1 C6 N2 2.0(6)
C2 C1 C6 C5 -1.6(9)
N1 C1 C6 C5 -179.5(6)
C4 C5 C6 N2 -178.0(7)
C4 C5 C6 C1 4.0(11)
C1 N1 C7 N2 0.2(6)
Zn1 N1 C7 N2 177.2(3)
C1 N1 C7 C8 -177.6(5)
Zn1 N1 C7 C8 -0.7(6)
C6 N2 C7 N1 1.1(7)
C39 N2 C7 N1 -177.5(6)
C6 N2 C7 C8 178.6(6)
C39 N2 C7 C8 0.0(10)
C12 N3 C8 C9 -3.2(9)
Zn1 N3 C8 C9 169.0(5)
C12 N3 C8 C7 178.1(5)
Zn1 N3 C8 C7 -9.7(6)
N1 C7 C8 N3 6.7(7)
N2 C7 C8 N3 -170.8(5)
N1 C7 C8 C9 -171.9(7)
N2 C7 C8 C9 10.6(11)
N3 C8 C9 C10 0.2(12)
C7 C8 C9 C10 178.8(8)
C55A O1 C10 C9 17.3(19)
C55B O1 C10 C9 -38.6(17)
C55A O1 C10 C11 -159.9(11)
C55B O1 C10 C11 144.1(12)
C8 C9 C10 O1 -174.8(9)
C8 C9 C10 C11 2.3(15)
O1 C10 C11 C12 175.6(9)
C9 C10 C11 C12 -1.8(13)
C8 N3 C12 C11 3.7(9)
Zn1 N3 C12 C11 -168.3(5)
C8 N3 C12 C13 -179.6(5)
Zn1 N3 C12 C13 8.4(6)
C10 C11 C12 N3 -1.2(11)
C10 C11 C12 C13 -177.3(7)
C19 N4 C13 N5 -0.4(6)
Zn1 N4 C13 N5 -160.4(4)
C19 N4 C13 C12 -177.1(5)
Zn1 N4 C13 C12 22.9(6)
C14 N5 C13 N4 1.1(7)
C71 N5 C13 N4 166.4(6)
C14 N5 C13 C12 177.4(6)
C71 N5 C13 C12 -17.2(10)
N3 C12 C13 N4 -21.5(7)
C11 C12 C13 N4 155.0(7)
N3 C12 C13 N5 162.3(5)
C11 C12 C13 N5 -21.2(10)
C13 N5 C14 C15 -176.9(7)
C71 N5 C14 C15 17.0(11)
C13 N5 C14 C19 -1.3(7)
C71 N5 C14 C19 -167.4(6)
N5 C14 C15 C16 177.5(7)
C19 C14 C15 C16 2.4(10)
C14 C15 C16 C17 -0.5(12)
C15 C16 C17 C18 -1.2(13)
C16 C17 C18 C19 0.9(11)
C13 N4 C19 C14 -0.4(6)
Zn1 N4 C19 C14 151.1(5)
C13 N4 C19 C18 179.5(6)
Zn1 N4 C19 C18 -28.9(10)
N5 C14 C19 N4 1.1(7)
C15 C14 C19 N4 177.2(6)
N5 C14 C19 C18 -178.9(6)
C15 C14 C19 C18 -2.7(10)
C17 C18 C19 N4 -179.0(6)
C17 C18 C19 C14 1.0(10)
C26 N6 C20 C25 -0.1(6)
Zn1 N6 C20 C25 -159.8(4)
C26 N6 C20 C21 -178.7(5)
Zn1 N6 C20 C21 21.6(9)
C25 C20 C21 C22 2.1(8)
N6 C20 C21 C22 -179.4(5)
C20 C21 C22 C23 -2.0(9)
C21 C22 C23 C24 1.7(9)
C22 C23 C24 C25 -1.3(9)
C23 C24 C25 N7 -179.9(6)
C23 C24 C25 C20 1.4(9)
C26 N7 C25 C24 -179.4(6)
C87 N7 C25 C24 -3.2(9)
C26 N7 C25 C20 -0.6(6)
C87 N7 C25 C20 175.7(5)
N6 C20 C25 C24 179.4(5)
C21 C20 C25 C24 -1.8(8)
N6 C20 C25 N7 0.4(6)
C21 C20 C25 N7 179.2(5)
C20 N6 C26 N7 -0.3(6)
Zn1 N6 C26 N7 163.6(3)
C20 N6 C26 C27 -177.7(4)
Zn1 N6 C26 C27 -13.7(6)
C25 N7 C26 N6 0.5(6)
C87 N7 C26 N6 -175.5(5)
C25 N7 C26 C27 177.5(5)
C87 N7 C26 C27 1.4(9)
C31 N8 C27 C28 -3.4(8)
Zn1 N8 C27 C28 172.7(4)
C31 N8 C27 C26 177.4(5)
Zn1 N8 C27 C26 -6.5(6)
N6 C26 C27 N8 13.0(7)
N7 C26 C27 N8 -163.8(5)
N6 C26 C27 C28 -166.1(5)
N7 C26 C27 C28 17.1(9)
N8 C27 C28 C29 0.3(8)
C26 C27 C28 C29 179.4(5)
C103 O2 C29 C30 3.3(10)
C103 O2 C29 C28 -177.3(6)
C27 C28 C29 O2 -177.3(5)
C27 C28 C29 C30 2.1(9)
O2 C29 C30 C31 177.8(6)
C28 C29 C30 C31 -1.6(9)
C27 N8 C31 C30 3.9(8)
Zn1 N8 C31 C30 -172.2(4)
C27 N8 C31 C32 -174.6(4)
Zn1 N8 C31 C32 9.3(6)
C29 C30 C31 N8 -1.4(9)
C29 C30 C31 C32 176.9(6)
C38 N9 C32 N10 0.7(6)
Zn1 N9 C32 N10 -165.2(3)
C38 N9 C32 C31 176.8(5)
Zn1 N9 C32 C31 10.8(6)
C33 N10 C32 N9 0.1(6)
C119 N10 C32 N9 177.2(5)
C33 N10 C32 C31 -175.4(5)
C119 N10 C32 C31 1.7(10)
N8 C31 C32 N9 -13.1(7)
C30 C31 C32 N9 168.5(6)
N8 C31 C32 N10 162.2(5)
C30 C31 C32 N10 -16.2(10)
C32 N10 C33 C34 -180.0(6)
C119 N10 C33 C34 2.7(9)
C32 N10 C33 C38 -0.9(6)
C119 N10 C33 C38 -178.2(5)
N10 C33 C34 C35 178.1(6)
C38 C33 C34 C35 -0.8(9)
C33 C34 C35 C36 -0.8(9)
C34 C35 C36 C37 2.0(10)
C35 C36 C37 C38 -1.5(9)
C32 N9 C38 C37 177.8(6)
Zn1 N9 C38 C37 -20.2(9)
C32 N9 C38 C33 -1.3(6)
Zn1 N9 C38 C33 160.7(4)
C36 C37 C38 N9 -179.2(6)
C36 C37 C38 C33 -0.1(8)
N10 C33 C38 N9 1.4(6)
C34 C33 C38 N9 -179.4(5)
N10 C33 C38 C37 -177.9(5)
C34 C33 C38 C37 1.3(8)
C7 N2 C39 C40 85.7(8)
C6 N2 C39 C40 -92.7(7)
N2 C39 C40 C41 -179.9(6)
C39 C40 C41 C42 -56.6(10)
C40 C41 C42 C43 -170.2(7)
C41 C42 C43 C44 -177.4(7)
C42 C43 C44 C45 -176.9(7)
C43 C44 C45 C46 179.3(7)
C44 C45 C46 C47 -178.7(7)
C45 C46 C47 C48 179.7(7)
C46 C47 C48 C49 -179.4(7)
C47 C48 C49 C50 -179.7(7)
C48 C49 C50 C51 -179.1(7)
C49 C50 C51 C52 -179.3(7)
C50 C51 C52 C53 -178.7(7)
C51 C52 C53 C54 179.8(9)
C10 O1 C55A C56A -90.8(15)
O1 C55A C56A C57 -168.8(12)
C10 O1 C55B C56B 124(3)
O1 C55B C56B C57 -179(2)
C55B C56B C57 C58 124(3)
C55A C56A C57 C58 -66.6(19)
C56B C57 C58 C59 160.5(16)
C56A C57 C58 C59 -167.1(13)
C57 C58 C59 C60 176.2(9)
C58 C59 C60 C61 -176.2(7)
C59 C60 C61 C62 179.9(7)
C60 C61 C62 C63 -178.1(7)
C61 C62 C63 C64 179.9(7)
C62 C63 C64 C65 -179.4(7)
C63 C64 C65 C66 -178.3(7)
C64 C65 C66 C67 178.9(7)
C65 C66 C67 C68 -179.6(7)
C66 C67 C68 C69 179.5(7)
C67 C68 C69 C70 -177.9(8)
C13 N5 C71 C72 -60.7(8)
C14 N5 C71 C72 102.2(7)
N5 C71 C72 C73 -58.8(8)
C71 C72 C73 C74 -65.8(9)
C72 C73 C74 C75 -155.3(7)
C73 C74 C75 C76 173.0(7)
C74 C75 C76 C77 80.0(10)
C75 C76 C77 C78 -177.7(7)
C76 C77 C78 C79 -176.7(7)
C77 C78 C79 C80 -179.0(7)
C78 C79 C80 C81 -178.6(7)
C79 C80 C81 C82 -178.8(7)
C80 C81 C82 C83 -179.9(7)
C81 C82 C83 C84 -179.7(7)
C82 C83 C84 C85 178.8(7)
C83 C84 C85 C86 179.2(7)
C26 N7 C87 C88A 76.0(11)
C25 N7 C87 C88A -99.4(11)
C26 N7 C87 C88B 116.4(13)
C25 N7 C87 C88B -59.0(13)
N7 C87 C88A C89A 60.4(16)
C87 C88A C89A C90 162.9(12)
N7 C87 C88B C89B -87(2)
C87 C88B C89B C90 -179.6(13)
C88A C89A C90 C91 57(2)
C88B C89B C90 C91 165.3(19)
C89A C90 C91 C92 164.1(14)
C89B C90 C91 C92 -174.9(12)
C90 C91 C92 C93 166.3(13)
C91 C92 C93 C94 -177.0(9)
C92 C93 C94 C95 174.0(10)
C93 C94 C95 C96 -178.7(9)
C94 C95 C96 C97 178.9(10)
C95 C96 C97 C98 -179.7(10)
C96 C97 C98 C99 177.5(10)
C97 C98 C99 C100 178.5(10)
C98 C99 C100 C101 -178.6(11)
C99 C100 C101 C102 175.0(10)
C29 O2 C103 C104 82.5(7)
O2 C103 C104 C105 -172.4(6)
C103 C104 C105 C106 175.3(6)
C104 C105 C106 C107 72.6(10)
C105 C106 C107 C108 -179.5(8)
C106 C107 C108 C109 -169.0(7)
C107 C108 C109 C110 177.4(7)
C108 C109 C110 C111 -175.3(7)
C109 C110 C111 C112 179.6(7)
C110 C111 C112 C113 -179.1(7)
C111 C112 C113 C114 179.9(7)
C112 C113 C114 C115 179.0(7)
C113 C114 C115 C116 179.4(7)
C114 C115 C116 C117 -179.5(7)
C115 C116 C117 C118 178.0(8)
C32 N10 C119 C120 -73.4(7)
C33 N10 C119 C120 103.2(6)
N10 C119 C120 C121 -58.9(7)
C119 C120 C121 C122 179.7(6)
C120 C121 C122 C123 73.6(9)
C121 C122 C123 C124 179.5(6)
C122 C123 C124 C125 -176.5(6)
C123 C124 C125 C126 178.7(6)
C124 C125 C126 C127 -178.1(6)
C125 C126 C127 C128 178.4(6)
C126 C127 C128 C129 -179.2(6)
C127 C128 C129 C130 -180.0(6)
C128 C129 C130 C131 -179.3(6)
C129 C130 C131 C132 178.6(6)
C130 C131 C132 C133 -178.3(7)
C131 C132 C133 C134 -179.1(8)
